data_7056024
loop_
_publ_author_name
'Escriche-Tur, Luis'
'Albela, Bel\'en'
'Font-Bardia, Merc\`e'
'Corbella, Montserrat'

_publ_section_title
;
 Singlet ground states in compounds with a [MnIII4O2]8+ core due to broken
 degeneration
;
_journal_issue 8
_journal_name_full 'New J. Chem.'
_journal_page_first 2934
_journal_paper_doi 10.1039/C6NJ03845J
_journal_volume 41
_journal_year 2017
_chemical_formula_moiety '2(C80 H65 Mn4 N4 O23), 2(Cl O4), C2 H6 O, 2.5(C2 H3 N), 0.5(H2 O)'
_chemical_formula_sum 'C167 H144.5 Cl2 Mn8 N10.5 O55.5'
_chemical_formula_weight 3696.84
_space_group_crystal_system triclinic
_space_group_IT_number 1
_space_group_name_Hall 'P 1'
_space_group_name_H-M_alt 'P 1'
_symmetry_space_group_name_Hall 'P 1'
_symmetry_space_group_name_H-M 'P 1'
_atom_sites_solution_hydrogens mixed
_audit_creation_method SHELXL-2016/6
_audit_update_record
;
2016-12-05 deposited with the CCDC.
2017-02-27 downloaded from the CCDC.
;
_cell_angle_alpha 111.443(6)
_cell_angle_beta 93.798(6)
_cell_angle_gamma 103.048(6)
_cell_formula_units_Z 1
_cell_length_a 16.254(3)
_cell_length_b 16.408(3)
_cell_length_c 17.493(3)
_cell_measurement_reflns_used 9381
_cell_measurement_temperature 100(2)
_cell_measurement_theta_max 26.87
_cell_measurement_theta_min 2.61
_cell_volume 4172.9(13)
_computing_cell_refinement 'Bruker SAINT'
_computing_data_collection 'Bruker APEX2'
_computing_data_reduction 'Bruker SAINT'
_computing_molecular_graphics 'Bruker SHELXTL'
_computing_publication_material 'Bruker SHELXTL'
_computing_structure_refinement 'SHELXL-2016/6 (Sheldrick, 2016)'
_computing_structure_solution 'SHELXL-2016/6 (Sheldrick, 2016)'
_diffrn_ambient_temperature 100(2)
_diffrn_measured_fraction_theta_full 0.999
_diffrn_measured_fraction_theta_max 0.997
_diffrn_measurement_device_type 'D8 VENTURE'
_diffrn_measurement_method '\f and \w scans'
_diffrn_radiation_monochromator multilayer
_diffrn_radiation_source 'high brilliance Incoatec Microfocus Source '
_diffrn_radiation_type MoK\a
_diffrn_radiation_wavelength 0.71073
_diffrn_reflns_av_R_equivalents 0.0309
_diffrn_reflns_av_unetI/netI 0.0229
_diffrn_reflns_Laue_measured_fraction_full 0.999
_diffrn_reflns_Laue_measured_fraction_max 0.997
_diffrn_reflns_limit_h_max 20
_diffrn_reflns_limit_h_min -20
_diffrn_reflns_limit_k_max 20
_diffrn_reflns_limit_k_min -20
_diffrn_reflns_limit_l_max 22
_diffrn_reflns_limit_l_min -22
_diffrn_reflns_number 161200
_diffrn_reflns_point_group_measured_fraction_full 0.999
_diffrn_reflns_point_group_measured_fraction_max 0.997
_diffrn_reflns_theta_full 25.242
_diffrn_reflns_theta_max 26.876
_diffrn_reflns_theta_min 2.214
_exptl_absorpt_coefficient_mu 0.708
_exptl_absorpt_correction_T_max 0.7454
_exptl_absorpt_correction_T_min 0.6419
_exptl_absorpt_correction_type multi-scan
_exptl_absorpt_process_details sadabs
_exptl_crystal_colour red
_exptl_crystal_density_diffrn 1.471
_exptl_crystal_description prism
_exptl_crystal_F_000 1898
_exptl_crystal_size_max 0.62
_exptl_crystal_size_mid 0.25
_exptl_crystal_size_min 0.23
_refine_diff_density_max 1.715
_refine_diff_density_min -1.228
_refine_diff_density_rms 0.086
_refine_ls_abs_structure_details
;
 Refined as an inversion twin.
;
_refine_ls_abs_structure_Flack 0.403(10)
_refine_ls_extinction_method none
_refine_ls_goodness_of_fit_ref 1.105
_refine_ls_hydrogen_treatment mixed
_refine_ls_matrix_type full
_refine_ls_number_parameters 2243
_refine_ls_number_reflns 34398
_refine_ls_number_restraints 75
_refine_ls_restrained_S_all 1.111
_refine_ls_R_factor_all 0.0428
_refine_ls_R_factor_gt 0.0397
_refine_ls_shift/su_max 0.001
_refine_ls_shift/su_mean 0.000
_refine_ls_structure_factor_coef Fsqd
_refine_ls_weighting_details 'w=1/[\s^2^(Fo^2^)+(0.0588P)^2^+4.0479P] where P=(Fo^2^+2Fc^2^)/3'
_refine_ls_weighting_scheme calc
_refine_ls_wR_factor_gt 0.1060
_refine_ls_wR_factor_ref 0.1104
_reflns_Friedel_coverage 1.000
_reflns_Friedel_fraction_full 0.999
_reflns_Friedel_fraction_max 0.997
_reflns_number_gt 32947
_reflns_number_total 34398
_reflns_threshold_expression 'I > 2\s(I)'
_cod_data_source_file c6nj03845j2.cif
_cod_data_source_block Compound_1
_cod_depositor_comments 'Adding full bibliography for 7056024.cif.'
_cod_original_formula_sum 'C167 H144.50 Cl2 Mn8 N10.50 O55.50'
_cod_database_code 7056024
_shelx_shelxl_version_number 2016/6
_shelx_space_group_comment
;
The symmetry employed for this shelxl refinement is uniquely defined
by the following loop, which should always be used as a source of
symmetry information in preference to the above space-group names.
They are only intended as comments.
;

loop_
_space_group_symop_operation_xyz
'x, y, z'

loop_
_atom_site_label
_atom_site_type_symbol
_atom_site_fract_x
_atom_site_fract_y
_atom_site_fract_z
_atom_site_U_iso_or_equiv
_atom_site_adp_type
_atom_site_occupancy
_atom_site_site_symmetry_order
_atom_site_calc_flag
_atom_site_refinement_flags_posn
_atom_site_refinement_flags_adp
_atom_site_refinement_flags_occupancy
O1W O 0.5407(7) 0.0676(8) 0.1531(7) 0.065(3) Uani 0.5 1 d . . P
C1W C 0.7707(6) 0.5697(7) -0.0625(6) 0.0709(18) Uani 1 1 d . U .
H1WA H 0.727265 0.536532 -0.110859 0.106 Uiso 1 1 calc R U .
H1WB H 0.816736 0.541319 -0.067386 0.106 Uiso 1 1 calc R U .
H1WC H 0.792055 0.631135 -0.057934 0.106 Uiso 1 1 calc R U .
C2W C 0.7351(6) 0.5701(7) 0.0099(6) 0.0703(16) Uani 1 1 d . U .
N1W N 0.7090(6) 0.5699(6) 0.0689(6) 0.0844(19) Uani 1 1 d . U .
C3W C 0.5219(11) 0.4134(11) 0.0373(11) 0.072(3) Uani 0.5 1 d D U P
H3WA H 0.571194 0.395961 0.052291 0.109 Uiso 0.5 1 calc R U P
H3WB H 0.540134 0.470612 0.031888 0.109 Uiso 0.5 1 calc R U P
H3WC H 0.489882 0.367900 -0.014701 0.109 Uiso 0.5 1 calc R U P
C4W C 0.4682(11) 0.4220(12) 0.1018(11) 0.081(3) Uani 0.5 1 d D U P
N2W N 0.4336(11) 0.4116(11) 0.1532(10) 0.094(4) Uani 0.5 1 d D U P
C5W C 0.8467(7) 0.0811(6) 0.3541(7) 0.084(2) Uani 1 1 d . U .
H5WA H 0.848862 0.107422 0.413249 0.126 Uiso 1 1 calc R U .
H5WB H 0.889438 0.119870 0.338051 0.126 Uiso 1 1 calc R U .
H5WC H 0.857511 0.022432 0.338367 0.126 Uiso 1 1 calc R U .
C6W C 0.7643(8) 0.0715(7) 0.3133(7) 0.092(2) Uani 1 1 d . U .
N3W N 0.7003(7) 0.0613(7) 0.2727(7) 0.111(3) Uani 1 1 d . U .
C7W C 0.7427(17) 0.1162(14) 0.0861(13) 0.097(5) Uani 0.5 1 d . U P
H7W1 H 0.793051 0.096604 0.072054 0.146 Uiso 0.5 1 calc R U P
H7W2 H 0.757395 0.181474 0.110347 0.146 Uiso 0.5 1 calc R U P
H7W3 H 0.719570 0.092896 0.125406 0.146 Uiso 0.5 1 calc R U P
C8W C 0.6798(17) 0.0828(14) 0.0119(14) 0.094(4) Uani 0.5 1 d D U P
H8W1 H 0.703249 0.105721 -0.028146 0.113 Uiso 0.5 1 calc R U P
H8W2 H 0.665340 0.016947 -0.013054 0.113 Uiso 0.5 1 calc R U P
O2W O 0.6087(11) 0.1100(9) 0.0310(8) 0.091(4) Uani 0.5 1 d D U P
H2W H 0.571(4) 0.077(8) -0.021(3) 0.109 Uiso 0.5 1 d D U P
C9W C 0.8407(11) 1.0420(11) 0.9090(9) 0.073(4) Uani 0.5 1 d D U P
H9W1 H 0.827636 1.099640 0.930100 0.110 Uiso 0.5 1 calc R U P
H9W2 H 0.788470 0.994092 0.886744 0.110 Uiso 0.5 1 calc R U P
H9W3 H 0.872027 1.034391 0.953237 0.110 Uiso 0.5 1 calc R U P
C10W C 0.8924(10) 1.0388(9) 0.8433(9) 0.063(3) Uani 0.5 1 d D U P
H10A H 0.946320 1.085725 0.864149 0.075 Uiso 0.5 1 calc R U P
H10B H 0.861983 1.045050 0.797036 0.075 Uiso 0.5 1 calc R U P
O3W O 0.9057(8) 0.9471(7) 0.8192(7) 0.070(3) Uani 0.5 1 d D U P
H3W H 0.915(4) 0.9443(18) 0.8723(11) 0.084 Uiso 0.5 1 d D U P
Cl1 Cl 0.50393(12) 0.09652(12) 0.82860(13) 0.0626(5) Uani 1 1 d . . .
O47 O 0.4203(4) 0.0836(6) 0.7815(6) 0.102(2) Uani 1 1 d . . .
O48 O 0.4868(5) 0.0408(4) 0.8749(4) 0.085(2) Uani 1 1 d . . .
O49 O 0.5366(4) 0.1906(3) 0.8831(4) 0.0680(15) Uani 1 1 d . . .
O50 O 0.5593(3) 0.0699(4) 0.7714(3) 0.0691(15) Uani 1 1 d . . .
Cl2 Cl 0.85313(10) 0.83164(14) 0.98125(12) 0.0573(4) Uani 1 1 d . . .
O51 O 0.7803(3) 0.7646(4) 0.9253(3) 0.0652(14) Uani 1 1 d . . .
O52 O 0.9022(4) 0.7875(6) 1.0170(5) 0.094(2) Uani 1 1 d . . .
O53 O 0.9047(4) 0.8710(8) 0.9355(7) 0.144(5) Uani 1 1 d D . .
O54 O 0.8213(6) 0.8938(5) 1.0433(7) 0.134(4) Uani 1 1 d . . .
Mn1 Mn 0.39757(4) 0.74037(4) 0.19484(4) 0.01848(13) Uani 1 1 d . . .
Mn2 Mn 0.31936(4) 0.67846(4) 0.34114(4) 0.01754(12) Uani 1 1 d . . .
Mn3 Mn 0.20190(4) 0.72830(4) 0.24892(4) 0.01732(12) Uani 1 1 d . . .
Mn4 Mn 0.21134(4) 0.81978(4) 0.45286(4) 0.01845(13) Uani 1 1 d . . .
O1 O 0.30740(18) 0.69711(19) 0.23989(18) 0.0173(6) Uani 1 1 d . . .
O2 O 0.22550(19) 0.7314(2) 0.35776(18) 0.0188(6) Uani 1 1 d . . .
O3 O 0.4759(2) 0.6676(2) 0.2315(2) 0.0253(7) Uani 1 1 d . . .
O4 O 0.4102(2) 0.6160(2) 0.3205(2) 0.0234(6) Uani 1 1 d . . .
O5 O 0.45473(19) 0.8505(2) 0.2908(2) 0.0234(6) Uani 1 1 d . . .
O6 O 0.4204(2) 0.8049(2) 0.3939(2) 0.0230(6) Uani 1 1 d . . .
O7 O 0.3288(2) 0.8095(2) 0.1439(2) 0.0233(6) Uani 1 1 d . . .
O8 O 0.19187(19) 0.7410(2) 0.14144(19) 0.0219(6) Uani 1 1 d . . .
O9 O 0.3302(2) 0.6752(2) 0.45228(19) 0.0220(6) Uani 1 1 d . . .
O10 O 0.3144(2) 0.8125(2) 0.5311(2) 0.0241(6) Uani 1 1 d . . .
O11 O 0.08800(19) 0.7468(2) 0.25458(19) 0.0223(6) Uani 1 1 d . . .
O12 O 0.0961(2) 0.8277(2) 0.3911(2) 0.0228(6) Uani 1 1 d . . .
O13 O 0.2558(2) 0.8777(2) 0.3020(2) 0.0230(6) Uani 1 1 d . . .
O14 O 0.2780(2) 0.9275(2) 0.4411(2) 0.0234(6) Uani 1 1 d . . .
O15 O 0.2251(2) 0.5493(2) 0.2869(2) 0.0223(6) Uani 1 1 d . . .
O16 O 0.1412(2) 0.5810(2) 0.1996(2) 0.0224(6) Uani 1 1 d . . .
N1 N 0.3581(2) 0.6250(3) 0.0849(2) 0.0222(7) Uani 1 1 d . . .
N2 N 0.4924(2) 0.7680(3) 0.1282(3) 0.0269(8) Uani 1 1 d . . .
N3 N 0.1309(2) 0.7217(2) 0.4840(2) 0.0208(7) Uani 1 1 d . . .
N4 N 0.1772(2) 0.9021(3) 0.5586(2) 0.0219(7) Uani 1 1 d . . .
C1 C 0.2877(3) 0.5574(3) 0.0647(3) 0.0271(9) Uani 1 1 d . . .
H1 H 0.247067 0.561868 0.099979 0.033 Uiso 1 1 calc R U .
C2 C 0.2728(4) 0.4789(4) -0.0090(3) 0.0374(12) Uani 1 1 d . . .
H2 H 0.222018 0.433090 -0.022684 0.045 Uiso 1 1 calc R U .
C3 C 0.3330(4) 0.4699(4) -0.0603(4) 0.0436(14) Uani 1 1 d . . .
H3 H 0.324279 0.417497 -0.108228 0.052 Uiso 1 1 calc R U .
C4 C 0.4089(4) 0.5417(4) -0.0395(3) 0.0366(12) Uani 1 1 d . . .
C5 C 0.4177(3) 0.6188(4) 0.0336(3) 0.0284(10) Uani 1 1 d . . .
C6 C 0.4900(3) 0.6957(4) 0.0571(3) 0.0291(10) Uani 1 1 d . . .
C7 C 0.5534(3) 0.6958(5) 0.0061(4) 0.0408(14) Uani 1 1 d . . .
C8 C 0.6202(4) 0.7740(6) 0.0315(4) 0.0497(17) Uani 1 1 d . . .
H8 H 0.664383 0.776623 0.000644 0.060 Uiso 1 1 calc R U .
C9 C 0.6216(3) 0.8476(5) 0.1019(4) 0.0471(16) Uani 1 1 d . . .
H9 H 0.665693 0.900724 0.117838 0.057 Uiso 1 1 calc R U .
C10 C 0.5561(3) 0.8426(4) 0.1500(4) 0.0363(12) Uani 1 1 d . . .
H10 H 0.557667 0.892625 0.198095 0.044 Uiso 1 1 calc R U .
C11 C 0.4754(4) 0.5409(5) -0.0896(4) 0.0494(16) Uani 1 1 d . . .
H11 H 0.471603 0.489387 -0.137128 0.059 Uiso 1 1 calc R U .
C12 C 0.5440(4) 0.6147(6) -0.0682(4) 0.0539(18) Uani 1 1 d . . .
H12 H 0.585772 0.613066 -0.102146 0.065 Uiso 1 1 calc R U .
C13 C 0.1134(3) 0.6323(3) 0.4475(3) 0.0249(9) Uani 1 1 d . . .
H13 H 0.141352 0.606404 0.403916 0.030 Uiso 1 1 calc R U .
C14 C 0.0536(3) 0.5754(3) 0.4732(3) 0.0283(10) Uani 1 1 d . . .
H14 H 0.042959 0.512610 0.447269 0.034 Uiso 1 1 calc R U .
C15 C 0.0108(3) 0.6130(4) 0.5369(3) 0.0311(10) Uani 1 1 d . . .
H15 H -0.029972 0.575669 0.553270 0.037 Uiso 1 1 calc R U .
C16 C 0.0290(3) 0.7081(4) 0.5771(3) 0.0278(10) Uani 1 1 d . . .
C17 C 0.0907(3) 0.7595(3) 0.5491(3) 0.0223(9) Uani 1 1 d . . .
C18 C 0.1161(3) 0.8569(3) 0.5893(3) 0.0236(9) Uani 1 1 d . . .
C19 C 0.0788(3) 0.9012(4) 0.6560(3) 0.0296(10) Uani 1 1 d . . .
C20 C 0.1066(3) 0.9972(4) 0.6930(3) 0.0329(11) Uani 1 1 d . . .
H20 H 0.083570 1.029662 0.737891 0.039 Uiso 1 1 calc R U .
C21 C 0.1688(4) 1.0420(3) 0.6611(3) 0.0322(11) Uani 1 1 d . . .
H21 H 0.187775 1.105096 0.684328 0.039 Uiso 1 1 calc R U .
C22 C 0.2030(3) 0.9925(3) 0.5943(3) 0.0275(9) Uani 1 1 d . . .
H22 H 0.245296 1.023477 0.573896 0.033 Uiso 1 1 calc R U .
C23 C -0.0095(3) 0.7548(4) 0.6449(3) 0.0347(11) Uani 1 1 d . . .
H23 H -0.051247 0.721283 0.663700 0.042 Uiso 1 1 calc R U .
C24 C 0.0130(3) 0.8470(4) 0.6826(3) 0.0353(12) Uani 1 1 d . . .
H24 H -0.014051 0.875449 0.725931 0.042 Uiso 1 1 calc R U .
C25 C 0.4733(3) 0.6303(3) 0.2824(3) 0.0221(8) Uani 1 1 d . . .
C26 C 0.5508(3) 0.6033(3) 0.3037(3) 0.0256(9) Uani 1 1 d . . .
C27 C 0.6189(3) 0.6123(4) 0.2603(3) 0.0327(11) Uani 1 1 d . . .
H27 H 0.612923 0.628677 0.215102 0.039 Uiso 1 1 calc R U .
C28 C 0.6956(3) 0.5971(4) 0.2837(4) 0.0363(12) Uani 1 1 d . . .
H28 H 0.740690 0.602862 0.254311 0.044 Uiso 1 1 calc R U .
C29 C 0.7037(3) 0.5734(4) 0.3515(4) 0.0360(12) Uani 1 1 d . . .
C30 C 0.6364(4) 0.5632(4) 0.3943(4) 0.0399(13) Uani 1 1 d . . .
H30 H 0.642316 0.546514 0.439299 0.048 Uiso 1 1 calc R U .
C31 C 0.5597(3) 0.5779(4) 0.3702(3) 0.0310(10) Uani 1 1 d . . .
H31 H 0.514209 0.570556 0.398849 0.037 Uiso 1 1 calc R U .
C32 C 0.4558(3) 0.8636(3) 0.3684(3) 0.0211(8) Uani 1 1 d . . .
C33 C 0.5044(3) 0.9545(3) 0.4307(3) 0.0243(9) Uani 1 1 d . . .
C34 C 0.5581(3) 1.0172(3) 0.4073(3) 0.0286(10) Uani 1 1 d . . .
H34 H 0.564889 1.001830 0.351863 0.034 Uiso 1 1 calc R U .
C35 C 0.6017(3) 1.1027(3) 0.4664(3) 0.0316(10) Uani 1 1 d . . .
H35 H 0.638664 1.143778 0.450715 0.038 Uiso 1 1 calc R U .
C36 C 0.5902(3) 1.1264(3) 0.5479(4) 0.0358(12) Uani 1 1 d . . .
C37 C 0.5361(3) 1.0634(4) 0.5727(3) 0.0324(10) Uani 1 1 d . . .
H37 H 0.528712 1.079258 0.628065 0.039 Uiso 1 1 calc R U .
C38 C 0.4942(3) 0.9777(3) 0.5137(3) 0.0267(9) Uani 1 1 d . . .
H38 H 0.459208 0.935502 0.529652 0.032 Uiso 1 1 calc R U .
C39 C 0.2508(3) 0.7993(3) 0.1280(3) 0.0207(8) Uani 1 1 d . . .
C40 C 0.2232(3) 0.8585(3) 0.0898(3) 0.0250(9) Uani 1 1 d . . .
C41 C 0.2862(3) 0.9296(3) 0.0847(3) 0.0265(9) Uani 1 1 d . . .
H41 H 0.343052 0.939681 0.106490 0.032 Uiso 1 1 calc R U .
C42 C 0.2644(4) 0.9847(3) 0.0475(3) 0.0304(10) Uani 1 1 d . . .
H42 H 0.306557 1.031793 0.044435 0.036 Uiso 1 1 calc R U .
C43 C 0.1797(4) 0.9697(3) 0.0147(3) 0.0308(10) Uani 1 1 d . . .
C44 C 0.1156(3) 0.9008(4) 0.0200(3) 0.0309(10) Uani 1 1 d . . .
H44 H 0.058810 0.891108 -0.001692 0.037 Uiso 1 1 calc R U .
C45 C 0.1387(3) 0.8462(3) 0.0586(3) 0.0291(10) Uani 1 1 d . . .
H45 H 0.096215 0.800617 0.063499 0.035 Uiso 1 1 calc R U .
C46 C 0.3455(3) 0.7473(3) 0.5200(3) 0.0224(9) Uani 1 1 d . . .
C47 C 0.4061(3) 0.7508(3) 0.5901(3) 0.0235(9) Uani 1 1 d . . .
C48 C 0.4379(3) 0.8325(3) 0.6590(3) 0.0265(9) Uani 1 1 d . . .
H48 H 0.419183 0.883015 0.662019 0.032 Uiso 1 1 calc R U .
C49 C 0.4978(3) 0.8391(4) 0.7239(3) 0.0300(10) Uani 1 1 d . . .
H49 H 0.518946 0.893672 0.769902 0.036 Uiso 1 1 calc R U .
C50 C 0.5250(3) 0.7642(4) 0.7189(3) 0.0303(10) Uani 1 1 d . . .
C51 C 0.4932(3) 0.6805(4) 0.6494(3) 0.0308(10) Uani 1 1 d . . .
H51 H 0.511644 0.630004 0.646661 0.037 Uiso 1 1 calc R U .
C52 C 0.4345(3) 0.6749(3) 0.5859(3) 0.0271(9) Uani 1 1 d . . .
H52 H 0.413543 0.620372 0.539916 0.033 Uiso 1 1 calc R U .
C53 C 0.0578(3) 0.7919(3) 0.3177(3) 0.0190(8) Uani 1 1 d . . .
C54 C -0.0297(3) 0.8016(3) 0.3005(3) 0.0205(8) Uani 1 1 d . . .
C55 C -0.0692(3) 0.7827(3) 0.2208(3) 0.0278(9) Uani 1 1 d . . .
H55 H -0.040353 0.763999 0.176006 0.033 Uiso 1 1 calc R U .
C56 C -0.1508(3) 0.7913(4) 0.2073(3) 0.0313(10) Uani 1 1 d . . .
H56 H -0.176121 0.779937 0.153826 0.038 Uiso 1 1 calc R U .
C57 C -0.1955(3) 0.8170(3) 0.2736(3) 0.0283(10) Uani 1 1 d . . .
C58 C -0.1558(3) 0.8398(4) 0.3542(3) 0.0295(10) Uani 1 1 d . . .
H58 H -0.184020 0.860415 0.399103 0.035 Uiso 1 1 calc R U .
C59 C -0.0729(3) 0.8315(3) 0.3669(3) 0.0251(9) Uani 1 1 d . . .
H59 H -0.046195 0.846193 0.420679 0.030 Uiso 1 1 calc R U .
C60 C 0.2871(3) 0.9373(3) 0.3720(3) 0.0216(8) Uani 1 1 d . . .
C61 C 0.3400(3) 1.0273(3) 0.3784(3) 0.0244(9) Uani 1 1 d . . .
C62 C 0.3568(3) 1.1051(3) 0.4509(3) 0.0308(10) Uani 1 1 d . . .
H62 H 0.335648 1.101693 0.498049 0.037 Uiso 1 1 calc R U .
C63 C 0.4048(4) 1.1883(4) 0.4537(4) 0.0383(12) Uani 1 1 d . . .
H63 H 0.414205 1.240593 0.501883 0.046 Uiso 1 1 calc R U .
C64 C 0.4384(4) 1.1926(4) 0.3843(4) 0.0365(12) Uani 1 1 d . . .
C65 C 0.4251(3) 1.1148(3) 0.3122(3) 0.0315(10) Uani 1 1 d . . .
H65 H 0.449607 1.117624 0.266399 0.038 Uiso 1 1 calc R U .
C66 C 0.3751(3) 1.0334(3) 0.3093(3) 0.0274(9) Uani 1 1 d . . .
H66 H 0.364452 0.981717 0.260377 0.033 Uiso 1 1 calc R U .
C67 C 0.1626(3) 0.5275(3) 0.2296(3) 0.0206(8) Uani 1 1 d . . .
C68 C 0.1106(3) 0.4304(3) 0.1949(3) 0.0232(9) Uani 1 1 d . . .
C69 C 0.1254(3) 0.3715(3) 0.2314(3) 0.0280(10) Uani 1 1 d . . .
H69 H 0.167460 0.393821 0.278253 0.034 Uiso 1 1 calc R U .
C70 C 0.0799(4) 0.2809(3) 0.2005(3) 0.0340(11) Uani 1 1 d . . .
H70 H 0.092338 0.242496 0.225006 0.041 Uiso 1 1 calc R U .
C71 C 0.0155(4) 0.2482(3) 0.1325(3) 0.0348(11) Uani 1 1 d . . .
C72 C -0.0017(3) 0.3065(4) 0.0955(3) 0.0348(11) Uani 1 1 d . . .
H72 H -0.045114 0.284708 0.049908 0.042 Uiso 1 1 calc R U .
C73 C 0.0454(3) 0.3957(3) 0.1262(3) 0.0289(10) Uani 1 1 d . . .
H73 H 0.033725 0.433704 0.100933 0.035 Uiso 1 1 calc R U .
O17 O 0.7774(3) 0.5595(3) 0.3812(3) 0.0498(11) Uani 1 1 d . . .
O18 O 0.6277(3) 1.2086(3) 0.6108(3) 0.0465(10) Uani 1 1 d . . .
O19 O 0.1666(3) 1.0278(3) -0.0209(3) 0.0387(9) Uani 1 1 d . . .
O20 O -0.2768(2) 0.8208(3) 0.2548(2) 0.0387(9) Uani 1 1 d . . .
O21 O 0.4877(3) 1.2712(3) 0.3810(3) 0.0556(12) Uani 1 1 d . . .
O22 O 0.5833(2) 0.7632(3) 0.7782(2) 0.0371(8) Uani 1 1 d . . .
O23 O -0.0336(3) 0.1604(3) 0.0973(3) 0.0493(11) Uani 1 1 d . . .
C74 C 0.8500(4) 0.5766(6) 0.3424(6) 0.062(2) Uani 1 1 d . . .
H74A H 0.897363 0.564710 0.368173 0.093 Uiso 1 1 calc R U .
H74B H 0.836710 0.537726 0.284284 0.093 Uiso 1 1 calc R U .
H74C H 0.864775 0.639007 0.348563 0.093 Uiso 1 1 calc R U .
C75 C 0.6802(4) 1.2769(4) 0.5886(5) 0.0575(19) Uani 1 1 d . . .
H75A H 0.703023 1.331559 0.637523 0.086 Uiso 1 1 calc R U .
H75B H 0.726313 1.255475 0.564075 0.086 Uiso 1 1 calc R U .
H75C H 0.646194 1.289286 0.549245 0.086 Uiso 1 1 calc R U .
C76 C 0.0850(4) 1.0104(5) -0.0648(4) 0.0452(14) Uani 1 1 d . . .
H76A H 0.084612 1.056224 -0.086569 0.068 Uiso 1 1 calc R U .
H76B H 0.070988 0.951775 -0.109945 0.068 Uiso 1 1 calc R U .
H76C H 0.043601 1.011164 -0.028104 0.068 Uiso 1 1 calc R U .
C77 C -0.3239(3) 0.8446(4) 0.3219(3) 0.0376(12) Uani 1 1 d . . .
H77A H -0.379869 0.845095 0.301125 0.056 Uiso 1 1 calc R U .
H77B H -0.329051 0.800945 0.346976 0.056 Uiso 1 1 calc R U .
H77C H -0.294382 0.903906 0.362663 0.056 Uiso 1 1 calc R U .
C78 C 0.5008(6) 1.3534(4) 0.4506(5) 0.064(2) Uani 1 1 d . . .
H78A H 0.536005 1.402131 0.439825 0.097 Uiso 1 1 calc R U .
H78B H 0.446618 1.365255 0.461212 0.097 Uiso 1 1 calc R U .
H78C H 0.528769 1.348672 0.498356 0.097 Uiso 1 1 calc R U .
C79 C 0.6264(4) 0.8485(4) 0.8435(4) 0.0416(13) Uani 1 1 d . . .
H79A H 0.665491 0.839326 0.881175 0.062 Uiso 1 1 calc R U .
H79B H 0.657416 0.888388 0.820249 0.062 Uiso 1 1 calc R U .
H79C H 0.585102 0.875201 0.873076 0.062 Uiso 1 1 calc R U .
C80 C -0.0188(6) 0.1002(5) 0.1363(6) 0.074(3) Uani 1 1 d . . .
H80A H -0.056912 0.040713 0.106249 0.111 Uiso 1 1 calc R U .
H80B H 0.039353 0.096801 0.135945 0.111 Uiso 1 1 calc R U .
H80C H -0.029034 0.123039 0.192740 0.111 Uiso 1 1 calc R U .
Mn5 Mn -0.02585(4) 0.31923(4) 0.61188(4) 0.02029(13) Uani 1 1 d . . .
Mn6 Mn 0.10978(4) 0.26822(4) 0.67715(4) 0.01937(13) Uani 1 1 d . . .
Mn7 Mn 0.14196(4) 0.33973(4) 0.51873(4) 0.01953(13) Uani 1 1 d . . .
Mn8 Mn 0.01052(4) 0.38669(4) 0.82118(4) 0.02005(13) Uani 1 1 d . . .
O24 O 0.07817(19) 0.2919(2) 0.58256(19) 0.0205(6) Uani 1 1 d . . .
O25 O 0.01505(19) 0.3129(2) 0.71354(19) 0.0204(6) Uani 1 1 d . . .
O26 O 0.0329(2) 0.3397(2) 0.4378(2) 0.0270(7) Uani 1 1 d . . .
O27 O -0.0762(2) 0.3106(2) 0.5043(2) 0.0287(7) Uani 1 1 d . . .
O28 O 0.1593(2) 0.4680(2) 0.5850(2) 0.0238(6) Uani 1 1 d . . .
O29 O 0.0392(2) 0.4609(2) 0.6416(2) 0.0250(7) Uani 1 1 d . . .
O30 O 0.2598(2) 0.3416(2) 0.5826(2) 0.0253(7) Uani 1 1 d . . .
O31 O 0.2176(2) 0.2431(2) 0.6435(2) 0.0235(6) Uani 1 1 d . . .
O32 O -0.1210(2) 0.3614(2) 0.6560(2) 0.0277(7) Uani 1 1 d . . .
O33 O -0.0693(2) 0.4624(2) 0.7868(2) 0.0280(7) Uani 1 1 d . . .
O34 O 0.1356(2) 0.2339(2) 0.76864(19) 0.0246(7) Uani 1 1 d . . .
O35 O 0.0814(2) 0.3174(2) 0.8752(2) 0.0246(6) Uani 1 1 d . . .
O36 O 0.1909(2) 0.4065(2) 0.7526(2) 0.0244(6) Uani 1 1 d . . .
O37 O 0.11129(19) 0.4820(2) 0.8384(2) 0.0226(6) Uani 1 1 d . . .
O38 O -0.0874(2) 0.1791(2) 0.5690(2) 0.0264(7) Uani 1 1 d . . .
O39 O 0.0172(2) 0.1299(2) 0.6134(2) 0.0238(6) Uani 1 1 d . . .
N5 N 0.1345(2) 0.2088(2) 0.4347(2) 0.0232(7) Uani 1 1 d . . .
N6 N 0.2191(3) 0.3687(3) 0.4378(2) 0.0234(7) Uani 1 1 d . . .
N7 N -0.1010(3) 0.2986(3) 0.8251(3) 0.0262(8) Uani 1 1 d . . .
N8 N -0.0128(2) 0.4592(3) 0.9388(2) 0.0227(7) Uani 1 1 d . . .
C81 C 0.0926(3) 0.1310(3) 0.4371(3) 0.0321(10) Uani 1 1 d . . .
H81 H 0.061754 0.131942 0.480261 0.039 Uiso 1 1 calc R U .
C82 C 0.0934(4) 0.0469(3) 0.3761(4) 0.0401(13) Uani 1 1 d . . .
H82 H 0.063871 -0.006800 0.379717 0.048 Uiso 1 1 calc R U .
C83 C 0.1371(4) 0.0437(4) 0.3117(4) 0.0393(12) Uani 1 1 d . . .
H83 H 0.136906 -0.011975 0.270861 0.047 Uiso 1 1 calc R U .
C84 C 0.1828(4) 0.1261(4) 0.3075(3) 0.0330(11) Uani 1 1 d . . .
C85 C 0.1798(3) 0.2067(3) 0.3722(3) 0.0262(9) Uani 1 1 d . . .
C86 C 0.2276(3) 0.2927(3) 0.3741(3) 0.0256(9) Uani 1 1 d . . .
C87 C 0.2798(3) 0.2976(4) 0.3148(3) 0.0318(10) Uani 1 1 d . . .
C88 C 0.3273(3) 0.3845(4) 0.3234(3) 0.0332(11) Uani 1 1 d . . .
H88 H 0.363412 0.390715 0.285614 0.040 Uiso 1 1 calc R U .
C89 C 0.3201(3) 0.4599(4) 0.3878(3) 0.0311(10) Uani 1 1 d . . .
H89 H 0.351907 0.517440 0.394434 0.037 Uiso 1 1 calc R U .
C90 C 0.2642(3) 0.4499(3) 0.4438(3) 0.0251(9) Uani 1 1 d . . .
H90 H 0.258732 0.501634 0.486374 0.030 Uiso 1 1 calc R U .
C91 C 0.2327(4) 0.1324(4) 0.2449(3) 0.0404(13) Uani 1 1 d . . .
H91 H 0.233074 0.079442 0.200658 0.048 Uiso 1 1 calc R U .
C92 C 0.2795(4) 0.2133(4) 0.2479(3) 0.0381(12) Uani 1 1 d . . .
H92 H 0.311923 0.214738 0.206393 0.046 Uiso 1 1 calc R U .
C93 C -0.1452(4) 0.2206(4) 0.7653(3) 0.0354(11) Uani 1 1 d . . .
H93 H -0.125703 0.200589 0.714590 0.042 Uiso 1 1 calc R U .
C94 C -0.2203(4) 0.1674(4) 0.7760(4) 0.0463(15) Uani 1 1 d . . .
H94 H -0.250373 0.113285 0.732615 0.056 Uiso 1 1 calc R U .
C95 C -0.2495(4) 0.1951(4) 0.8504(4) 0.0417(13) Uani 1 1 d . . .
H95 H -0.298042 0.158628 0.858475 0.050 Uiso 1 1 calc R U .
C96 C -0.2059(3) 0.2789(4) 0.9146(3) 0.0342(11) Uani 1 1 d . . .
C97 C -0.1309(3) 0.3285(3) 0.8985(3) 0.0278(10) Uani 1 1 d . . .
C98 C -0.0853(3) 0.4158(3) 0.9594(3) 0.0255(9) Uani 1 1 d . . .
C99 C -0.1151(3) 0.4549(4) 1.0333(3) 0.0326(11) Uani 1 1 d . . .
C100 C -0.0690(3) 0.5438(4) 1.0874(3) 0.0326(11) Uani 1 1 d . . .
H100 H -0.087567 0.573158 1.136738 0.039 Uiso 1 1 calc R U .
C101 C 0.0032(3) 0.5864(4) 1.0669(3) 0.0308(10) Uani 1 1 d . . .
H101 H 0.034219 0.644916 1.102361 0.037 Uiso 1 1 calc R U .
C102 C 0.0306(3) 0.5416(3) 0.9919(3) 0.0251(9) Uani 1 1 d . . .
H102 H 0.080645 0.570794 0.979250 0.030 Uiso 1 1 calc R U .
C103 C -0.2332(4) 0.3185(5) 0.9931(4) 0.0417(13) Uani 1 1 d . . .
H103 H -0.281149 0.285686 1.005584 0.050 Uiso 1 1 calc R U .
C104 C -0.1909(4) 0.4023(4) 1.0491(4) 0.0383(12) Uani 1 1 d . . .
H104 H -0.211060 0.426560 1.098837 0.046 Uiso 1 1 calc R U .
C105 C -0.0448(3) 0.3259(3) 0.4442(3) 0.0244(9) Uani 1 1 d . . .
C106 C -0.1084(3) 0.3282(3) 0.3802(3) 0.0281(10) Uani 1 1 d . . .
C107 C -0.0820(4) 0.3470(4) 0.3129(3) 0.0381(12) Uani 1 1 d . . .
H107 H -0.024506 0.357076 0.307195 0.046 Uiso 1 1 calc R U .
C108 C -0.1412(4) 0.3508(5) 0.2545(4) 0.0479(15) Uani 1 1 d . . .
H108 H -0.123397 0.362820 0.209340 0.057 Uiso 1 1 calc R U .
C109 C -0.2270(4) 0.3367(5) 0.2630(4) 0.0447(14) Uani 1 1 d . . .
C110 C -0.2544(4) 0.3168(4) 0.3291(4) 0.0398(12) Uani 1 1 d . . .
H110 H -0.311961 0.306584 0.334639 0.048 Uiso 1 1 calc R U .
C111 C -0.1948(3) 0.3125(4) 0.3868(3) 0.0349(11) Uani 1 1 d . . .
H111 H -0.212988 0.298676 0.431047 0.042 Uiso 1 1 calc R U .
C112 C 0.2738(3) 0.3001(3) 0.6271(3) 0.0227(9) Uani 1 1 d . . .
C113 C 0.3657(3) 0.3196(3) 0.6645(3) 0.0249(9) Uani 1 1 d . . .
C114 C 0.4269(3) 0.3911(3) 0.6587(3) 0.0290(10) Uani 1 1 d . . .
H114 H 0.410811 0.424607 0.630215 0.035 Uiso 1 1 calc R U .
C115 C 0.5111(3) 0.4123(4) 0.6950(3) 0.0346(11) Uani 1 1 d . . .
H115 H 0.551263 0.460656 0.691572 0.042 Uiso 1 1 calc R U .
C116 C 0.5361(3) 0.3623(4) 0.7364(4) 0.0374(12) Uani 1 1 d . . .
C117 C 0.4761(3) 0.2907(4) 0.7429(3) 0.0353(11) Uani 1 1 d . . .
H117 H 0.492489 0.257118 0.771064 0.042 Uiso 1 1 calc R U .
C118 C 0.3913(3) 0.2703(3) 0.7068(3) 0.0296(10) Uani 1 1 d . . .
H118 H 0.350884 0.222701 0.711172 0.035 Uiso 1 1 calc R U .
C119 C 0.1094(3) 0.5033(3) 0.6338(3) 0.0196(8) Uani 1 1 d . . .
C120 C 0.1371(3) 0.6034(3) 0.6828(3) 0.0205(8) Uani 1 1 d . . .
C121 C 0.2081(3) 0.6588(3) 0.6700(3) 0.0235(9) Uani 1 1 d . . .
H121 H 0.241048 0.633138 0.631174 0.028 Uiso 1 1 calc R U .
C122 C 0.2308(3) 0.7532(3) 0.7149(3) 0.0253(9) Uani 1 1 d . . .
H122 H 0.277697 0.790352 0.705121 0.030 Uiso 1 1 calc R U .
C123 C 0.1827(3) 0.7902(3) 0.7737(3) 0.0244(9) Uani 1 1 d . . .
C124 C 0.1122(3) 0.7346(3) 0.7889(3) 0.0262(9) Uani 1 1 d . . .
H124 H 0.080823 0.759841 0.829454 0.031 Uiso 1 1 calc R U .
C125 C 0.0897(3) 0.6418(3) 0.7431(3) 0.0237(9) Uani 1 1 d . . .
H125 H 0.042517 0.604782 0.752599 0.028 Uiso 1 1 calc R U .
C126 C -0.1102(3) 0.4392(3) 0.7159(3) 0.0252(9) Uani 1 1 d . . .
C127 C -0.1493(3) 0.5041(3) 0.6963(3) 0.0268(9) Uani 1 1 d . . .
C128 C -0.1832(3) 0.4840(4) 0.6138(3) 0.0330(11) Uani 1 1 d . . .
H128 H -0.184065 0.428707 0.572005 0.040 Uiso 1 1 calc R U .
C129 C -0.2156(4) 0.5467(5) 0.5944(4) 0.0431(14) Uani 1 1 d . . .
H129 H -0.236694 0.534268 0.539390 0.052 Uiso 1 1 calc R U .
C130 C -0.2166(4) 0.6284(4) 0.6573(4) 0.0403(13) Uani 1 1 d . . .
C131 C -0.1828(4) 0.6496(4) 0.7393(4) 0.0376(12) Uani 1 1 d . . .
H131 H -0.182641 0.704605 0.781055 0.045 Uiso 1 1 calc R U .
C132 C -0.1491(3) 0.5867(4) 0.7578(3) 0.0318(10) Uani 1 1 d . . .
H132 H -0.126085 0.600332 0.812573 0.038 Uiso 1 1 calc R U .
C133 C 0.1290(3) 0.2676(3) 0.8457(3) 0.0211(8) Uani 1 1 d . . .
C134 C 0.1847(3) 0.2464(3) 0.9025(3) 0.0227(9) Uani 1 1 d . . .
C135 C 0.2563(3) 0.2173(3) 0.8776(3) 0.0260(9) Uani 1 1 d . . .
H135 H 0.266065 0.206297 0.823397 0.031 Uiso 1 1 calc R U .
C136 C 0.3137(3) 0.2045(3) 0.9322(3) 0.0300(10) Uani 1 1 d . . .
H136 H 0.361506 0.185483 0.914915 0.036 Uiso 1 1 calc R U .
C137 C 0.2982(3) 0.2204(4) 1.0125(3) 0.0331(11) Uani 1 1 d . . .
C138 C 0.2264(4) 0.2477(4) 1.0376(3) 0.0376(12) Uani 1 1 d . . .
H138 H 0.215612 0.256795 1.091213 0.045 Uiso 1 1 calc R U .
C139 C 0.1707(3) 0.2616(4) 0.9832(3) 0.0322(10) Uani 1 1 d . . .
H139 H 0.123315 0.281290 1.000962 0.039 Uiso 1 1 calc R U .
C140 C 0.1792(3) 0.4772(3) 0.8036(3) 0.0216(8) Uani 1 1 d . . .
C141 C 0.2470(3) 0.5640(3) 0.8293(3) 0.0212(8) Uani 1 1 d . . .
C142 C 0.3182(3) 0.5659(3) 0.7885(3) 0.0260(9) Uani 1 1 d . . .
H142 H 0.321637 0.513669 0.745185 0.031 Uiso 1 1 calc R U .
C143 C 0.3833(3) 0.6451(3) 0.8123(3) 0.0288(10) Uani 1 1 d . . .
H143 H 0.430470 0.646243 0.784944 0.035 Uiso 1 1 calc R U .
C144 C 0.3782(3) 0.7234(3) 0.8776(3) 0.0256(9) Uani 1 1 d . . .
C145 C 0.3075(3) 0.7229(3) 0.9177(3) 0.0263(9) Uani 1 1 d . . .
H145 H 0.303998 0.775323 0.960769 0.032 Uiso 1 1 calc R U .
C146 C 0.2420(3) 0.6431(3) 0.8929(3) 0.0251(9) Uani 1 1 d . . .
H146 H 0.194100 0.642682 0.919162 0.030 Uiso 1 1 calc R U .
C147 C -0.0598(3) 0.1199(3) 0.5855(3) 0.0224(8) Uani 1 1 d . . .
C148 C -0.1265(3) 0.0342(3) 0.5715(3) 0.0220(8) Uani 1 1 d . . .
C149 C -0.1056(3) -0.0411(3) 0.5771(3) 0.0239(9) Uani 1 1 d . . .
H149 H -0.048574 -0.038856 0.590757 0.029 Uiso 1 1 calc R U .
C150 C -0.1695(3) -0.1199(3) 0.5624(3) 0.0278(10) Uani 1 1 d . . .
H150 H -0.155335 -0.170821 0.564973 0.033 Uiso 1 1 calc R U .
C151 C -0.2555(3) -0.1222(3) 0.5437(3) 0.0276(9) Uani 1 1 d . . .
C152 C -0.2772(3) -0.0457(3) 0.5418(3) 0.0268(9) Uani 1 1 d . . .
H152 H -0.334327 -0.046149 0.532210 0.032 Uiso 1 1 calc R U .
C153 C -0.2122(3) 0.0313(3) 0.5544(3) 0.0254(9) Uani 1 1 d . . .
H153 H -0.226202 0.082078 0.551395 0.030 Uiso 1 1 calc R U .
O40 O -0.2796(4) 0.3442(4) 0.2029(3) 0.0640(14) Uani 1 1 d . . .
O41 O 0.1980(2) 0.8809(2) 0.8206(2) 0.0321(8) Uani 1 1 d . . .
O42 O 0.6199(3) 0.3894(3) 0.7704(3) 0.0482(11) Uani 1 1 d . . .
O43 O -0.2494(3) 0.6856(4) 0.6318(3) 0.0572(13) Uani 1 1 d . . .
O44 O 0.3493(3) 0.2081(4) 1.0702(3) 0.0489(11) Uani 1 1 d . . .
O45 O 0.4466(2) 0.7978(2) 0.8981(3) 0.0372(9) Uani 1 1 d . . .
O46 O -0.3135(2) -0.2025(3) 0.5280(3) 0.0380(9) Uani 1 1 d . . .
C154 C -0.3682(5) 0.3295(6) 0.2079(5) 0.064(2) Uani 1 1 d . . .
H15A H -0.397564 0.336739 0.162357 0.095 Uiso 1 1 calc R U .
H15B H -0.391094 0.268955 0.205101 0.095 Uiso 1 1 calc R U .
H15C H -0.375861 0.372657 0.259572 0.095 Uiso 1 1 calc R U .
C155 C 0.2714(3) 0.9407(3) 0.8104(4) 0.0366(12) Uani 1 1 d . . .
H15D H 0.275217 1.002273 0.846422 0.055 Uiso 1 1 calc R U .
H15E H 0.322061 0.924897 0.824256 0.055 Uiso 1 1 calc R U .
H15F H 0.266130 0.935241 0.753589 0.055 Uiso 1 1 calc R U .
C156 C 0.6507(5) 0.3356(6) 0.8072(5) 0.063(2) Uani 1 1 d . . .
H15G H 0.710626 0.362235 0.828772 0.095 Uiso 1 1 calc R U .
H15H H 0.620097 0.332846 0.851691 0.095 Uiso 1 1 calc R U .
H15I H 0.642125 0.275250 0.765971 0.095 Uiso 1 1 calc R U .
C157 C -0.2466(5) 0.7717(5) 0.6948(5) 0.059(2) Uani 1 1 d . . .
H15J H -0.271066 0.806301 0.670428 0.089 Uiso 1 1 calc R U .
H15K H -0.278559 0.762551 0.736616 0.089 Uiso 1 1 calc R U .
H15L H -0.188178 0.803989 0.719880 0.089 Uiso 1 1 calc R U .
C158 C 0.4249(4) 0.1811(6) 1.0470(5) 0.0525(17) Uani 1 1 d . . .
H15M H 0.454913 0.174846 1.092767 0.079 Uiso 1 1 calc R U .
H15N H 0.409275 0.124048 0.999847 0.079 Uiso 1 1 calc R U .
H15O H 0.461306 0.226475 1.032709 0.079 Uiso 1 1 calc R U .
C159 C 0.4437(4) 0.8777(4) 0.9652(4) 0.0430(14) Uani 1 1 d . . .
H15P H 0.494679 0.925205 0.973945 0.064 Uiso 1 1 calc R U .
H15Q H 0.394513 0.896418 0.952270 0.064 Uiso 1 1 calc R U .
H15R H 0.439902 0.865650 1.014729 0.064 Uiso 1 1 calc R U .
C160 C -0.4024(3) -0.2035(4) 0.5179(4) 0.0420(13) Uani 1 1 d . . .
H16A H -0.437422 -0.263344 0.507079 0.063 Uiso 1 1 calc R U .
H16B H -0.413731 -0.160710 0.567798 0.063 Uiso 1 1 calc R U .
H16C H -0.415279 -0.187157 0.471951 0.063 Uiso 1 1 calc R U .

loop_
_atom_site_aniso_label
_atom_site_aniso_U_11
_atom_site_aniso_U_22
_atom_site_aniso_U_33
_atom_site_aniso_U_23
_atom_site_aniso_U_13
_atom_site_aniso_U_12
O1W 0.068(7) 0.074(7) 0.061(6) 0.030(6) 0.015(5) 0.027(6)
C1W 0.078(4) 0.076(4) 0.071(4) 0.038(3) 0.011(3) 0.029(3)
C2W 0.073(4) 0.082(4) 0.070(4) 0.040(3) 0.014(3) 0.029(3)
N1W 0.083(4) 0.097(4) 0.080(4) 0.039(4) 0.020(3) 0.026(3)
C3W 0.064(7) 0.053(6) 0.091(9) 0.027(6) 0.005(6) 0.001(5)
C4W 0.065(7) 0.058(6) 0.091(9) 0.011(6) 0.006(5) -0.004(5)
N2W 0.079(7) 0.066(6) 0.096(9) 0.003(6) 0.006(6) -0.011(6)
C5W 0.095(5) 0.060(4) 0.087(5) 0.038(4) -0.013(4) -0.005(4)
C6W 0.099(5) 0.070(4) 0.091(5) 0.040(4) -0.014(4) -0.011(4)
N3W 0.115(5) 0.090(4) 0.096(5) 0.028(4) -0.011(4) -0.010(4)
C7W 0.139(13) 0.068(8) 0.071(9) 0.014(7) -0.001(9) 0.031(8)
C8W 0.130(11) 0.061(7) 0.078(7) 0.012(6) 0.004(8) 0.027(7)
O2W 0.142(11) 0.077(7) 0.046(6) 0.017(5) 0.022(6) 0.027(7)
C9W 0.087(8) 0.057(7) 0.067(7) 0.019(6) -0.015(7) 0.020(6)
C10W 0.083(7) 0.055(5) 0.065(6) 0.023(5) -0.001(5) 0.053(5)
O3W 0.079(6) 0.062(6) 0.069(6) 0.017(5) 0.006(5) 0.037(5)
Cl1 0.0640(10) 0.0429(8) 0.0748(12) 0.0188(8) 0.0375(9) 0.0024(7)
O47 0.048(3) 0.114(6) 0.124(6) 0.039(5) 0.008(4) -0.003(3)
O48 0.117(5) 0.056(3) 0.067(4) 0.020(3) 0.029(4) -0.003(3)
O49 0.071(3) 0.043(3) 0.079(4) 0.015(3) 0.026(3) 0.004(2)
O50 0.055(3) 0.080(4) 0.050(3) 0.011(3) 0.017(2) -0.003(3)
Cl2 0.0371(7) 0.0710(11) 0.0655(11) 0.0339(9) 0.0151(7) 0.0039(7)
O51 0.048(3) 0.088(4) 0.047(3) 0.009(3) 0.010(2) 0.023(3)
O52 0.063(4) 0.148(7) 0.093(5) 0.083(5) 0.000(3) 0.016(4)
O53 0.055(4) 0.262(12) 0.222(10) 0.212(10) 0.051(5) 0.043(5)
O54 0.102(6) 0.065(4) 0.156(8) -0.030(5) 0.054(6) -0.015(4)
Mn1 0.0183(3) 0.0202(3) 0.0178(3) 0.0084(2) 0.0037(2) 0.0049(2)
Mn2 0.0176(3) 0.0185(3) 0.0180(3) 0.0082(2) 0.0030(2) 0.0057(2)
Mn3 0.0175(3) 0.0177(3) 0.0165(3) 0.0060(2) 0.0024(2) 0.0055(2)
Mn4 0.0210(3) 0.0169(3) 0.0163(3) 0.0053(2) 0.0035(2) 0.0049(2)
O1 0.0173(13) 0.0186(13) 0.0159(14) 0.0061(11) 0.0040(11) 0.0054(11)
O2 0.0205(14) 0.0186(14) 0.0172(14) 0.0066(11) 0.0030(11) 0.0054(11)
O3 0.0230(15) 0.0352(17) 0.0272(17) 0.0182(14) 0.0078(13) 0.0151(13)
O4 0.0222(15) 0.0267(15) 0.0277(16) 0.0154(13) 0.0076(12) 0.0097(12)
O5 0.0210(15) 0.0249(15) 0.0236(16) 0.0113(13) 0.0018(12) 0.0021(12)
O6 0.0212(15) 0.0219(15) 0.0233(16) 0.0099(13) 0.0007(12) 0.0003(12)
O7 0.0219(15) 0.0264(16) 0.0255(16) 0.0136(13) 0.0037(12) 0.0084(12)
O8 0.0224(15) 0.0238(15) 0.0193(15) 0.0083(12) 0.0019(12) 0.0062(12)
O9 0.0281(15) 0.0227(15) 0.0161(14) 0.0099(12) 0.0019(12) 0.0050(12)
O10 0.0241(15) 0.0231(15) 0.0221(16) 0.0067(13) 0.0003(12) 0.0053(12)
O11 0.0181(14) 0.0279(16) 0.0204(15) 0.0068(13) 0.0025(11) 0.0099(12)
O12 0.0240(15) 0.0236(15) 0.0210(16) 0.0069(13) 0.0026(12) 0.0104(12)
O13 0.0286(16) 0.0176(14) 0.0199(15) 0.0053(12) 0.0024(12) 0.0046(12)
O14 0.0274(15) 0.0176(14) 0.0211(15) 0.0051(12) 0.0024(12) 0.0031(12)
O15 0.0224(15) 0.0195(14) 0.0228(15) 0.0078(12) 0.0004(12) 0.0034(12)
O16 0.0230(15) 0.0185(14) 0.0216(15) 0.0042(12) 0.0004(12) 0.0047(12)
N1 0.0276(19) 0.0243(18) 0.0179(17) 0.0098(15) 0.0043(14) 0.0106(15)
N2 0.0228(18) 0.038(2) 0.027(2) 0.0193(18) 0.0065(15) 0.0104(16)
N3 0.0210(17) 0.0212(17) 0.0199(18) 0.0079(14) 0.0035(14) 0.0054(14)
N4 0.0297(19) 0.0215(17) 0.0149(17) 0.0061(14) 0.0020(14) 0.0099(15)
C1 0.039(3) 0.020(2) 0.021(2) 0.0069(18) 0.0033(19) 0.0077(19)
C2 0.053(3) 0.027(2) 0.027(3) 0.007(2) -0.002(2) 0.009(2)
C3 0.069(4) 0.035(3) 0.024(3) 0.003(2) 0.004(3) 0.025(3)
C4 0.054(3) 0.043(3) 0.022(2) 0.012(2) 0.009(2) 0.032(3)
C5 0.039(3) 0.036(3) 0.020(2) 0.0139(19) 0.0075(19) 0.023(2)
C6 0.031(2) 0.045(3) 0.021(2) 0.019(2) 0.0087(18) 0.020(2)
C7 0.028(3) 0.078(4) 0.034(3) 0.032(3) 0.016(2) 0.030(3)
C8 0.029(3) 0.095(5) 0.042(3) 0.042(4) 0.015(2) 0.022(3)
C9 0.022(2) 0.076(4) 0.049(4) 0.040(3) 0.005(2) -0.001(3)
C10 0.028(2) 0.050(3) 0.036(3) 0.027(3) 0.005(2) 0.004(2)
C11 0.057(4) 0.070(4) 0.028(3) 0.013(3) 0.014(3) 0.038(4)
C12 0.050(4) 0.096(6) 0.032(3) 0.028(3) 0.021(3) 0.042(4)
C13 0.022(2) 0.025(2) 0.025(2) 0.0092(18) 0.0012(17) 0.0040(17)
C14 0.028(2) 0.025(2) 0.032(2) 0.0149(19) -0.0007(19) 0.0020(18)
C15 0.024(2) 0.041(3) 0.034(3) 0.023(2) 0.0053(19) 0.005(2)
C16 0.021(2) 0.040(3) 0.028(2) 0.019(2) 0.0035(18) 0.0102(19)
C17 0.021(2) 0.030(2) 0.020(2) 0.0130(18) 0.0024(16) 0.0102(17)
C18 0.026(2) 0.029(2) 0.018(2) 0.0097(18) 0.0004(16) 0.0112(18)
C19 0.028(2) 0.042(3) 0.023(2) 0.014(2) 0.0017(18) 0.018(2)
C20 0.039(3) 0.039(3) 0.022(2) 0.006(2) 0.004(2) 0.024(2)
C21 0.043(3) 0.028(2) 0.024(2) 0.0044(19) -0.003(2) 0.018(2)
C22 0.036(2) 0.023(2) 0.022(2) 0.0068(18) -0.0005(18) 0.0094(18)
C23 0.026(2) 0.057(3) 0.033(3) 0.028(3) 0.011(2) 0.014(2)
C24 0.035(3) 0.057(3) 0.027(3) 0.021(2) 0.014(2) 0.027(2)
C25 0.022(2) 0.021(2) 0.023(2) 0.0077(17) 0.0035(16) 0.0074(16)
C26 0.023(2) 0.027(2) 0.030(2) 0.0136(19) 0.0036(18) 0.0082(17)
C27 0.030(2) 0.041(3) 0.039(3) 0.024(2) 0.009(2) 0.018(2)
C28 0.027(2) 0.042(3) 0.052(3) 0.027(3) 0.012(2) 0.016(2)
C29 0.028(2) 0.036(3) 0.050(3) 0.022(2) 0.000(2) 0.013(2)
C30 0.042(3) 0.049(3) 0.042(3) 0.028(3) 0.003(2) 0.020(3)
C31 0.033(2) 0.036(3) 0.031(3) 0.018(2) 0.008(2) 0.015(2)
C32 0.0164(18) 0.023(2) 0.024(2) 0.0092(17) 0.0012(16) 0.0046(16)
C33 0.0185(19) 0.023(2) 0.028(2) 0.0080(18) 0.0010(17) 0.0036(16)
C34 0.022(2) 0.027(2) 0.033(3) 0.011(2) 0.0014(18) 0.0014(18)
C35 0.026(2) 0.022(2) 0.040(3) 0.010(2) 0.004(2) -0.0013(18)
C36 0.027(2) 0.025(2) 0.042(3) 0.002(2) -0.001(2) -0.0007(19)
C37 0.029(2) 0.031(2) 0.027(2) 0.004(2) 0.0030(19) 0.001(2)
C38 0.026(2) 0.024(2) 0.025(2) 0.0055(18) 0.0032(18) 0.0029(17)
C39 0.029(2) 0.0209(19) 0.0139(19) 0.0060(16) 0.0072(16) 0.0113(17)
C40 0.032(2) 0.026(2) 0.021(2) 0.0101(18) 0.0070(18) 0.0135(19)
C41 0.033(2) 0.025(2) 0.023(2) 0.0092(18) 0.0054(18) 0.0105(18)
C42 0.044(3) 0.024(2) 0.025(2) 0.0107(19) 0.009(2) 0.011(2)
C43 0.044(3) 0.029(2) 0.024(2) 0.0114(19) 0.007(2) 0.017(2)
C44 0.033(2) 0.039(3) 0.030(2) 0.018(2) 0.006(2) 0.017(2)
C45 0.030(2) 0.034(2) 0.029(2) 0.015(2) 0.0084(19) 0.012(2)
C46 0.0185(19) 0.027(2) 0.021(2) 0.0108(18) 0.0027(16) 0.0013(16)
C47 0.022(2) 0.029(2) 0.021(2) 0.0123(18) 0.0036(16) 0.0041(17)
C48 0.024(2) 0.030(2) 0.025(2) 0.0106(19) 0.0066(18) 0.0055(18)
C49 0.024(2) 0.039(3) 0.024(2) 0.013(2) 0.0019(18) 0.0033(19)
C50 0.022(2) 0.044(3) 0.026(2) 0.018(2) 0.0022(18) 0.0057(19)
C51 0.031(2) 0.034(3) 0.035(3) 0.021(2) 0.005(2) 0.010(2)
C52 0.028(2) 0.028(2) 0.026(2) 0.0131(19) 0.0051(18) 0.0026(18)
C53 0.0213(19) 0.0130(17) 0.023(2) 0.0071(16) 0.0047(16) 0.0052(15)
C54 0.023(2) 0.0191(19) 0.020(2) 0.0071(16) 0.0039(16) 0.0072(16)
C55 0.026(2) 0.034(2) 0.022(2) 0.0082(19) 0.0048(18) 0.0115(19)
C56 0.031(2) 0.045(3) 0.019(2) 0.010(2) 0.0000(18) 0.018(2)
C57 0.027(2) 0.036(3) 0.025(2) 0.013(2) 0.0034(18) 0.0139(19)
C58 0.025(2) 0.041(3) 0.025(2) 0.012(2) 0.0074(18) 0.014(2)
C59 0.022(2) 0.031(2) 0.022(2) 0.0084(18) 0.0038(17) 0.0097(18)
C60 0.022(2) 0.0187(19) 0.023(2) 0.0067(17) 0.0029(16) 0.0062(16)
C61 0.022(2) 0.022(2) 0.028(2) 0.0085(18) 0.0018(17) 0.0062(17)
C62 0.038(3) 0.021(2) 0.029(2) 0.0071(19) 0.006(2) 0.0040(19)
C63 0.049(3) 0.023(2) 0.033(3) 0.006(2) 0.005(2) -0.001(2)
C64 0.036(3) 0.026(2) 0.045(3) 0.017(2) 0.002(2) -0.001(2)
C65 0.036(3) 0.030(2) 0.030(3) 0.016(2) 0.005(2) 0.006(2)
C66 0.031(2) 0.026(2) 0.027(2) 0.0129(19) 0.0029(18) 0.0050(18)
C67 0.023(2) 0.0183(19) 0.021(2) 0.0075(16) 0.0061(16) 0.0039(16)
C68 0.023(2) 0.0177(19) 0.024(2) 0.0042(17) 0.0036(17) 0.0041(16)
C69 0.033(2) 0.022(2) 0.027(2) 0.0069(19) 0.0048(19) 0.0068(19)
C70 0.043(3) 0.023(2) 0.035(3) 0.012(2) 0.006(2) 0.005(2)
C71 0.038(3) 0.022(2) 0.035(3) 0.005(2) 0.007(2) -0.001(2)
C72 0.030(2) 0.035(3) 0.029(3) 0.007(2) -0.004(2) 0.002(2)
C73 0.029(2) 0.028(2) 0.026(2) 0.0072(19) 0.0025(18) 0.0063(19)
O17 0.031(2) 0.061(3) 0.069(3) 0.035(2) -0.0034(19) 0.0205(19)
O18 0.039(2) 0.0286(19) 0.046(2) -0.0030(17) 0.0045(18) -0.0095(16)
O19 0.054(2) 0.0338(19) 0.039(2) 0.0216(17) 0.0056(18) 0.0191(17)
O20 0.0283(18) 0.065(3) 0.0266(18) 0.0151(18) 0.0060(14) 0.0240(18)
O21 0.067(3) 0.032(2) 0.057(3) 0.020(2) 0.002(2) -0.010(2)
O22 0.0298(18) 0.052(2) 0.0303(19) 0.0211(18) -0.0026(15) 0.0072(16)
O23 0.057(3) 0.0239(18) 0.050(3) 0.0094(18) -0.005(2) -0.0087(18)
C74 0.027(3) 0.072(5) 0.107(6) 0.052(5) 0.005(3) 0.024(3)
C75 0.042(3) 0.031(3) 0.069(5) -0.001(3) 0.007(3) -0.013(3)
C76 0.056(4) 0.053(4) 0.041(3) 0.027(3) 0.006(3) 0.027(3)
C77 0.026(2) 0.058(3) 0.030(3) 0.012(2) 0.008(2) 0.021(2)
C78 0.085(5) 0.034(3) 0.059(4) 0.019(3) 0.003(4) -0.013(3)
C79 0.029(3) 0.057(4) 0.033(3) 0.015(3) -0.001(2) 0.007(2)
C80 0.097(6) 0.034(3) 0.072(5) 0.024(3) -0.015(5) -0.018(4)
Mn5 0.0203(3) 0.0186(3) 0.0205(3) 0.0085(3) -0.0010(2) 0.0023(2)
Mn6 0.0215(3) 0.0174(3) 0.0176(3) 0.0065(2) -0.0005(2) 0.0039(2)
Mn7 0.0245(3) 0.0154(3) 0.0174(3) 0.0054(2) 0.0025(2) 0.0050(2)
Mn8 0.0194(3) 0.0190(3) 0.0193(3) 0.0067(2) 0.0016(2) 0.0025(2)
O24 0.0225(14) 0.0171(14) 0.0191(14) 0.0061(12) 0.0002(11) 0.0027(11)
O25 0.0203(14) 0.0191(14) 0.0209(15) 0.0092(12) 0.0001(11) 0.0026(11)
O26 0.0322(17) 0.0279(16) 0.0235(16) 0.0106(13) 0.0011(13) 0.0132(14)
O27 0.0310(17) 0.0286(17) 0.0247(17) 0.0129(14) -0.0031(13) 0.0029(14)
O28 0.0284(16) 0.0172(14) 0.0228(15) 0.0048(12) 0.0061(12) 0.0050(12)
O29 0.0216(15) 0.0174(14) 0.0340(18) 0.0080(13) 0.0067(13) 0.0043(12)
O30 0.0245(15) 0.0249(16) 0.0260(16) 0.0108(13) -0.0004(13) 0.0057(13)
O31 0.0250(15) 0.0209(15) 0.0249(16) 0.0089(13) 0.0036(12) 0.0071(12)
O32 0.0194(15) 0.0269(16) 0.0348(19) 0.0116(14) 0.0027(13) 0.0038(12)
O33 0.0301(17) 0.0273(16) 0.0282(17) 0.0121(14) 0.0014(14) 0.0096(13)
O34 0.0310(16) 0.0220(15) 0.0192(15) 0.0074(13) -0.0003(13) 0.0065(13)
O35 0.0292(16) 0.0245(15) 0.0227(16) 0.0118(13) 0.0019(13) 0.0087(13)
O36 0.0238(15) 0.0174(14) 0.0247(16) 0.0010(12) 0.0040(13) 0.0035(12)
O37 0.0222(15) 0.0192(14) 0.0227(15) 0.0055(12) 0.0028(12) 0.0033(12)
O38 0.0284(16) 0.0182(14) 0.0277(17) 0.0092(13) -0.0073(13) 0.0000(12)
O39 0.0235(15) 0.0211(15) 0.0220(15) 0.0070(12) -0.0020(12) 0.0010(12)
N5 0.0287(19) 0.0179(17) 0.0206(18) 0.0039(14) 0.0021(15) 0.0084(15)
N6 0.0291(19) 0.0231(18) 0.0206(18) 0.0088(15) 0.0045(15) 0.0111(15)
N7 0.0254(19) 0.0244(18) 0.0246(19) 0.0084(16) 0.0026(15) 0.0010(15)
N8 0.0203(17) 0.0250(18) 0.0222(19) 0.0091(15) 0.0020(14) 0.0057(14)
C81 0.041(3) 0.024(2) 0.027(2) 0.0071(19) 0.006(2) 0.005(2)
C82 0.053(3) 0.018(2) 0.040(3) 0.003(2) 0.003(3) 0.006(2)
C83 0.051(3) 0.023(2) 0.034(3) -0.001(2) -0.002(2) 0.014(2)
C84 0.048(3) 0.031(2) 0.021(2) 0.0049(19) 0.002(2) 0.024(2)
C85 0.038(3) 0.023(2) 0.018(2) 0.0045(17) -0.0015(18) 0.0152(19)
C86 0.033(2) 0.030(2) 0.019(2) 0.0120(19) 0.0045(18) 0.0150(19)
C87 0.038(3) 0.042(3) 0.026(2) 0.017(2) 0.010(2) 0.023(2)
C88 0.036(3) 0.045(3) 0.033(3) 0.025(2) 0.013(2) 0.019(2)
C89 0.033(2) 0.037(3) 0.035(3) 0.025(2) 0.009(2) 0.014(2)
C90 0.029(2) 0.025(2) 0.026(2) 0.0127(18) 0.0048(18) 0.0098(18)
C91 0.061(4) 0.043(3) 0.023(2) 0.008(2) 0.009(2) 0.034(3)
C92 0.052(3) 0.050(3) 0.023(2) 0.016(2) 0.014(2) 0.029(3)
C93 0.038(3) 0.029(2) 0.030(3) 0.007(2) 0.007(2) -0.003(2)
C94 0.042(3) 0.038(3) 0.041(3) 0.010(3) -0.002(3) -0.011(2)
C95 0.036(3) 0.042(3) 0.043(3) 0.018(3) 0.010(2) -0.002(2)
C96 0.028(2) 0.041(3) 0.035(3) 0.020(2) 0.004(2) 0.003(2)
C97 0.026(2) 0.030(2) 0.028(2) 0.013(2) 0.0046(18) 0.0069(19)
C98 0.022(2) 0.031(2) 0.025(2) 0.0111(19) 0.0028(17) 0.0098(18)
C99 0.029(2) 0.041(3) 0.033(3) 0.019(2) 0.004(2) 0.011(2)
C100 0.034(2) 0.043(3) 0.020(2) 0.008(2) 0.0030(19) 0.017(2)
C101 0.030(2) 0.032(2) 0.025(2) 0.006(2) -0.0040(19) 0.009(2)
C102 0.025(2) 0.026(2) 0.023(2) 0.0079(18) 0.0030(17) 0.0067(18)
C103 0.032(3) 0.054(3) 0.040(3) 0.024(3) 0.012(2) 0.003(2)
C104 0.037(3) 0.049(3) 0.031(3) 0.017(2) 0.011(2) 0.010(2)
C105 0.030(2) 0.0126(18) 0.027(2) 0.0061(17) -0.0023(18) 0.0036(16)
C106 0.034(2) 0.027(2) 0.024(2) 0.0094(19) 0.0004(19) 0.0126(19)
C107 0.047(3) 0.049(3) 0.028(3) 0.018(2) 0.008(2) 0.026(3)
C108 0.058(4) 0.074(4) 0.030(3) 0.029(3) 0.012(3) 0.038(3)
C109 0.051(3) 0.059(4) 0.033(3) 0.020(3) -0.003(3) 0.029(3)
C110 0.037(3) 0.044(3) 0.037(3) 0.015(2) -0.004(2) 0.013(2)
C111 0.037(3) 0.036(3) 0.029(3) 0.013(2) -0.006(2) 0.007(2)
C112 0.028(2) 0.0179(19) 0.019(2) 0.0019(16) 0.0046(17) 0.0087(17)
C113 0.027(2) 0.025(2) 0.019(2) 0.0044(17) 0.0026(17) 0.0097(18)
C114 0.028(2) 0.031(2) 0.028(2) 0.010(2) 0.0050(19) 0.0095(19)
C115 0.028(2) 0.036(3) 0.035(3) 0.010(2) 0.005(2) 0.005(2)
C116 0.029(3) 0.042(3) 0.036(3) 0.008(2) 0.002(2) 0.012(2)
C117 0.036(3) 0.041(3) 0.033(3) 0.015(2) 0.002(2) 0.018(2)
C118 0.032(2) 0.030(2) 0.025(2) 0.009(2) 0.0037(19) 0.010(2)
C119 0.023(2) 0.0171(19) 0.018(2) 0.0071(16) 0.0020(16) 0.0047(16)
C120 0.022(2) 0.0156(19) 0.022(2) 0.0053(16) 0.0013(16) 0.0054(16)
C121 0.024(2) 0.020(2) 0.023(2) 0.0053(17) 0.0045(17) 0.0054(17)
C122 0.027(2) 0.020(2) 0.027(2) 0.0083(18) 0.0063(18) 0.0035(17)
C123 0.030(2) 0.019(2) 0.021(2) 0.0051(17) -0.0011(17) 0.0060(17)
C124 0.030(2) 0.022(2) 0.026(2) 0.0072(18) 0.0091(18) 0.0083(18)
C125 0.027(2) 0.020(2) 0.025(2) 0.0096(18) 0.0073(17) 0.0047(17)
C126 0.0174(19) 0.029(2) 0.034(2) 0.018(2) 0.0032(17) 0.0048(17)
C127 0.023(2) 0.029(2) 0.034(3) 0.019(2) 0.0055(18) 0.0076(18)
C128 0.031(2) 0.035(3) 0.035(3) 0.016(2) 0.003(2) 0.009(2)
C129 0.042(3) 0.060(4) 0.041(3) 0.033(3) 0.001(2) 0.019(3)
C130 0.041(3) 0.055(3) 0.050(3) 0.038(3) 0.017(2) 0.028(3)
C131 0.044(3) 0.043(3) 0.041(3) 0.023(3) 0.022(2) 0.026(2)
C132 0.038(3) 0.039(3) 0.029(3) 0.019(2) 0.011(2) 0.019(2)
C133 0.025(2) 0.0146(18) 0.022(2) 0.0076(16) 0.0008(17) 0.0015(16)
C134 0.026(2) 0.0192(19) 0.021(2) 0.0083(17) -0.0005(17) 0.0030(16)
C135 0.031(2) 0.026(2) 0.020(2) 0.0080(18) 0.0026(18) 0.0070(18)
C136 0.030(2) 0.032(2) 0.032(3) 0.015(2) 0.0043(19) 0.0104(19)
C137 0.032(2) 0.044(3) 0.029(3) 0.022(2) 0.000(2) 0.009(2)
C138 0.045(3) 0.052(3) 0.026(3) 0.023(2) 0.011(2) 0.018(3)
C139 0.034(3) 0.041(3) 0.029(3) 0.019(2) 0.011(2) 0.015(2)
C140 0.023(2) 0.021(2) 0.019(2) 0.0073(17) 0.0017(16) 0.0040(16)
C141 0.023(2) 0.0189(19) 0.019(2) 0.0062(16) 0.0005(16) 0.0039(16)
C142 0.028(2) 0.022(2) 0.025(2) 0.0062(18) 0.0074(18) 0.0059(18)
C143 0.026(2) 0.029(2) 0.031(2) 0.012(2) 0.0124(19) 0.0057(19)
C144 0.027(2) 0.020(2) 0.025(2) 0.0085(18) 0.0025(18) -0.0012(17)
C145 0.032(2) 0.020(2) 0.024(2) 0.0054(18) 0.0076(18) 0.0042(18)
C146 0.026(2) 0.023(2) 0.024(2) 0.0080(18) 0.0074(17) 0.0049(17)
C147 0.025(2) 0.0190(19) 0.018(2) 0.0056(16) -0.0002(16) 0.0003(16)
C148 0.025(2) 0.0191(19) 0.0170(19) 0.0056(16) 0.0002(16) 0.0008(16)
C149 0.026(2) 0.025(2) 0.021(2) 0.0108(18) 0.0020(17) 0.0050(17)
C150 0.035(2) 0.019(2) 0.030(2) 0.0130(19) 0.0017(19) 0.0033(18)
C151 0.029(2) 0.024(2) 0.025(2) 0.0100(18) 0.0032(18) -0.0010(18)
C152 0.020(2) 0.027(2) 0.031(2) 0.0110(19) 0.0011(17) 0.0034(17)
C153 0.026(2) 0.018(2) 0.027(2) 0.0065(18) 0.0006(18) 0.0034(17)
O40 0.067(3) 0.095(4) 0.045(3) 0.037(3) -0.007(2) 0.039(3)
O41 0.0394(19) 0.0162(15) 0.0331(19) 0.0033(14) 0.0070(15) 0.0035(14)
O42 0.031(2) 0.053(3) 0.052(3) 0.012(2) -0.0073(18) 0.0109(18)
O43 0.071(3) 0.075(3) 0.063(3) 0.050(3) 0.025(2) 0.047(3)
O44 0.045(2) 0.082(3) 0.039(2) 0.040(2) 0.0058(18) 0.027(2)
O45 0.0339(19) 0.0248(17) 0.042(2) 0.0061(16) 0.0129(16) -0.0028(15)
O46 0.0293(18) 0.0295(18) 0.053(2) 0.0223(18) 0.0031(16) -0.0051(15)
C154 0.054(4) 0.073(5) 0.066(5) 0.030(4) -0.019(3) 0.025(4)
C155 0.035(3) 0.020(2) 0.044(3) 0.006(2) 0.003(2) -0.0010(19)
C156 0.041(3) 0.067(5) 0.073(5) 0.024(4) -0.019(3) 0.013(3)
C157 0.080(5) 0.071(5) 0.069(5) 0.051(4) 0.042(4) 0.052(4)
C158 0.038(3) 0.085(5) 0.055(4) 0.047(4) 0.007(3) 0.024(3)
C159 0.038(3) 0.027(3) 0.047(3) 0.002(2) 0.011(2) -0.005(2)
C160 0.030(3) 0.040(3) 0.051(3) 0.019(3) 0.009(2) -0.003(2)

loop_
_atom_type_symbol
_atom_type_description
_atom_type_scat_dispersion_real
_atom_type_scat_dispersion_imag
_atom_type_scat_source
C C 0.0033 0.0016 'International Tables Vol C Tables 4.2.6.8 and 6.1.1.4'
Cl Cl 0.1484 0.1585 'International Tables Vol C Tables 4.2.6.8 and 6.1.1.4'
Mn Mn 0.3368 0.7283 'International Tables Vol C Tables 4.2.6.8 and 6.1.1.4'
N N 0.0061 0.0033 'International Tables Vol C Tables 4.2.6.8 and 6.1.1.4'
O O 0.0106 0.0060 'International Tables Vol C Tables 4.2.6.8 and 6.1.1.4'
H H 0.0000 0.0000 'International Tables Vol C Tables 4.2.6.8 and 6.1.1.4'

loop_
_geom_angle_atom_site_label_1
_geom_angle_atom_site_label_2
_geom_angle_atom_site_label_3
_geom_angle
C2W C1W H1WA 109.5
C2W C1W H1WB 109.5
H1WA C1W H1WB 109.5
C2W C1W H1WC 109.5
H1WA C1W H1WC 109.5
H1WB C1W H1WC 109.5
N1W C2W C1W 177.8(10)
C4W C3W H3WA 109.5
C4W C3W H3WB 109.5
H3WA C3W H3WB 109.5
C4W C3W H3WC 109.5
H3WA C3W H3WC 109.5
H3WB C3W H3WC 109.5
N2W C4W C3W 163(2)
C6W C5W H5WA 109.5
C6W C5W H5WB 109.5
H5WA C5W H5WB 109.5
C6W C5W H5WC 109.5
H5WA C5W H5WC 109.5
H5WB C5W H5WC 109.5
N3W C6W C5W 173.2(15)
C8W C7W H7W1 109.5
C8W C7W H7W2 109.5
H7W1 C7W H7W2 109.5
C8W C7W H7W3 109.5
H7W1 C7W H7W3 109.5
H7W2 C7W H7W3 109.5
O2W C8W C7W 110(2)
O2W C8W H8W1 109.7
C7W C8W H8W1 109.7
O2W C8W H8W2 109.7
C7W C8W H8W2 109.7
H8W1 C8W H8W2 108.2
C8W O2W H2W 102(2)
C10W C9W H9W1 109.5
C10W C9W H9W2 109.5
H9W1 C9W H9W2 109.5
C10W C9W H9W3 109.5
H9W1 C9W H9W3 109.5
H9W2 C9W H9W3 109.5
C9W C10W O3W 101.6(9)
C9W C10W H10A 111.5
O3W C10W H10A 111.5
C9W C10W H10B 111.5
O3W C10W H10B 111.5
H10A C10W H10B 109.3
C10W O3W H3W 100.7(14)
O50 Cl1 O48 112.8(4)
O50 Cl1 O49 110.8(3)
O48 Cl1 O49 110.9(4)
O50 Cl1 O47 108.2(4)
O48 Cl1 O47 105.0(5)
O49 Cl1 O47 108.8(5)
O53 Cl2 O54 114.0(7)
O53 Cl2 O51 108.5(6)
O54 Cl2 O51 106.5(4)
O53 Cl2 O52 108.2(4)
O54 Cl2 O52 110.8(6)
O51 Cl2 O52 108.8(4)
O1 Mn1 O5 98.81(13)
O1 Mn1 N2 170.49(16)
O5 Mn1 N2 90.52(16)
O1 Mn1 N1 91.02(14)
O5 Mn1 N1 169.47(15)
N2 Mn1 N1 79.55(16)
O1 Mn1 O7 93.82(13)
O5 Mn1 O7 92.72(13)
N2 Mn1 O7 87.53(14)
N1 Mn1 O7 90.36(14)
O1 Mn1 O3 92.88(13)
O5 Mn1 O3 90.54(14)
N2 Mn1 O3 85.15(14)
N1 Mn1 O3 85.19(14)
O7 Mn1 O3 172.02(13)
O2 Mn2 O1 81.38(12)
O2 Mn2 O4 176.16(14)
O1 Mn2 O4 98.62(13)
O2 Mn2 O9 93.38(13)
O1 Mn2 O9 172.61(13)
O4 Mn2 O9 86.97(14)
O2 Mn2 O15 86.51(13)
O1 Mn2 O15 91.61(12)
O4 Mn2 O15 89.66(13)
O9 Mn2 O15 93.27(13)
O2 Mn2 O6 96.84(13)
O1 Mn2 O6 88.56(12)
O4 Mn2 O6 87.00(13)
O9 Mn2 O6 86.90(13)
O15 Mn2 O6 176.64(13)
O2 Mn2 Mn3 41.12(9)
O1 Mn2 Mn3 41.15(9)
O4 Mn2 Mn3 138.08(10)
O9 Mn2 Mn3 134.31(10)
O15 Mn2 Mn3 82.12(9)
O6 Mn2 Mn3 100.16(9)
O2 Mn3 O1 81.98(13)
O2 Mn3 O11 97.68(13)
O1 Mn3 O11 174.00(13)
O2 Mn3 O8 171.57(13)
O1 Mn3 O8 94.85(13)
O11 Mn3 O8 86.29(13)
O2 Mn3 O16 91.11(12)
O1 Mn3 O16 86.02(12)
O11 Mn3 O16 88.00(13)
O8 Mn3 O16 96.48(12)
O2 Mn3 O13 87.96(12)
O1 Mn3 O13 97.20(12)
O11 Mn3 O13 88.77(13)
O8 Mn3 O13 84.68(12)
O16 Mn3 O13 176.49(13)
O2 Mn3 Mn2 41.41(9)
O1 Mn3 Mn2 41.47(9)
O11 Mn3 Mn2 136.85(10)
O8 Mn3 Mn2 136.28(10)
O16 Mn3 Mn2 81.39(8)
O13 Mn3 Mn2 100.08(9)
O2 Mn4 O14 100.01(14)
O2 Mn4 N4 170.17(15)
O14 Mn4 N4 89.13(15)
O2 Mn4 N3 90.91(14)
O14 Mn4 N3 168.83(14)
N4 Mn4 N3 79.83(15)
O2 Mn4 O10 95.06(13)
O14 Mn4 O10 93.94(13)
N4 Mn4 O10 87.86(14)
N3 Mn4 O10 87.37(13)
O2 Mn4 O12 91.80(13)
O14 Mn4 O12 91.40(13)
N4 Mn4 O12 84.31(14)
N3 Mn4 O12 85.89(13)
O10 Mn4 O12 170.46(13)
Mn1 O1 Mn3 128.52(16)
Mn1 O1 Mn2 124.17(16)
Mn3 O1 Mn2 97.38(13)
Mn4 O2 Mn3 124.65(16)
Mn4 O2 Mn2 127.50(16)
Mn3 O2 Mn2 97.47(14)
C25 O3 Mn1 134.3(3)
C25 O4 Mn2 127.9(3)
C32 O5 Mn1 127.2(3)
C32 O6 Mn2 135.5(3)
C39 O7 Mn1 130.9(3)
C39 O8 Mn3 120.0(3)
C46 O9 Mn2 122.9(3)
C46 O10 Mn4 127.7(3)
C53 O11 Mn3 129.1(3)
C53 O12 Mn4 134.2(3)
C60 O13 Mn3 136.1(3)
C60 O14 Mn4 126.1(3)
C67 O15 Mn2 125.8(3)
C67 O16 Mn3 123.9(3)
C1 N1 C5 119.5(4)
C1 N1 Mn1 127.6(3)
C5 N1 Mn1 112.7(3)
C10 N2 C6 118.9(5)
C10 N2 Mn1 127.9(4)
C6 N2 Mn1 112.9(3)
C13 N3 C17 119.0(4)
C13 N3 Mn4 128.5(3)
C17 N3 Mn4 112.4(3)
C22 N4 C18 118.9(4)
C22 N4 Mn4 127.0(3)
C18 N4 Mn4 113.9(3)
N1 C1 C2 121.6(5)
N1 C1 H1 119.2
C2 C1 H1 119.2
C3 C2 C1 120.0(5)
C3 C2 H2 120.0
C1 C2 H2 120.0
C2 C3 C4 119.1(5)
C2 C3 H3 120.4
C4 C3 H3 120.4
C5 C4 C3 117.4(5)
C5 C4 C11 118.6(6)
C3 C4 C11 124.0(5)
N1 C5 C4 122.4(5)
N1 C5 C6 116.5(4)
C4 C5 C6 121.1(5)
N2 C6 C7 122.9(5)
N2 C6 C5 117.0(4)
C7 C6 C5 120.1(5)
C8 C7 C6 116.8(6)
C8 C7 C12 125.3(5)
C6 C7 C12 117.9(6)
C9 C8 C7 120.4(5)
C9 C8 H8 119.8
C7 C8 H8 119.8
C8 C9 C10 119.7(6)
C8 C9 H9 120.1
C10 C9 H9 120.1
N2 C10 C9 121.2(6)
N2 C10 H10 119.4
C9 C10 H10 119.4
C12 C11 C4 120.6(6)
C12 C11 H11 119.7
C4 C11 H11 119.7
C11 C12 C7 121.7(5)
C11 C12 H12 119.2
C7 C12 H12 119.2
N3 C13 C14 121.5(5)
N3 C13 H13 119.3
C14 C13 H13 119.3
C15 C14 C13 119.8(5)
C15 C14 H14 120.1
C13 C14 H14 120.1
C14 C15 C16 119.6(4)
C14 C15 H15 120.2
C16 C15 H15 120.2
C17 C16 C15 116.9(5)
C17 C16 C23 118.3(5)
C15 C16 C23 124.8(5)
N3 C17 C16 123.2(4)
N3 C17 C18 116.5(4)
C16 C17 C18 120.4(4)
N4 C18 C19 122.7(4)
N4 C18 C17 116.8(4)
C19 C18 C17 120.5(5)
C18 C19 C20 117.7(5)
C18 C19 C24 118.4(5)
C20 C19 C24 123.9(5)
C21 C20 C19 118.7(5)
C21 C20 H20 120.6
C19 C20 H20 120.6
C20 C21 C22 119.9(5)
C20 C21 H21 120.0
C22 C21 H21 120.0
N4 C22 C21 122.0(5)
N4 C22 H22 119.0
C21 C22 H22 119.0
C24 C23 C16 121.8(5)
C24 C23 H23 119.1
C16 C23 H23 119.1
C23 C24 C19 120.6(5)
C23 C24 H24 119.7
C19 C24 H24 119.7
O3 C25 O4 125.2(4)
O3 C25 C26 117.9(4)
O4 C25 C26 116.9(4)
C31 C26 C27 119.3(4)
C31 C26 C25 121.4(4)
C27 C26 C25 119.0(4)
C28 C27 C26 120.9(5)
C28 C27 H27 119.5
C26 C27 H27 119.5
C29 C28 C27 118.9(5)
C29 C28 H28 120.6
C27 C28 H28 120.6
O17 C29 C30 115.8(5)
O17 C29 C28 123.6(5)
C30 C29 C28 120.6(5)
C29 C30 C31 120.1(5)
C29 C30 H30 119.9
C31 C30 H30 119.9
C26 C31 C30 120.1(5)
C26 C31 H31 120.0
C30 C31 H31 120.0
O6 C32 O5 124.6(4)
O6 C32 C33 118.4(4)
O5 C32 C33 117.0(4)
C34 C33 C38 119.8(4)
C34 C33 C32 121.3(4)
C38 C33 C32 119.0(4)
C35 C34 C33 120.4(5)
C35 C34 H34 119.8
C33 C34 H34 119.8
C36 C35 C34 119.9(5)
C36 C35 H35 120.0
C34 C35 H35 120.0
O18 C36 C35 125.2(5)
O18 C36 C37 114.4(5)
C35 C36 C37 120.4(5)
C38 C37 C36 119.3(5)
C38 C37 H37 120.3
C36 C37 H37 120.3
C37 C38 C33 120.2(5)
C37 C38 H38 119.9
C33 C38 H38 119.9
O7 C39 O8 124.9(4)
O7 C39 C40 117.3(4)
O8 C39 C40 117.8(4)
C45 C40 C41 118.6(4)
C45 C40 C39 123.3(4)
C41 C40 C39 118.1(4)
C42 C41 C40 120.5(5)
C42 C41 H41 119.8
C40 C41 H41 119.8
C41 C42 C43 120.0(5)
C41 C42 H42 120.0
C43 C42 H42 120.0
O19 C43 C42 114.4(5)
O19 C43 C44 124.6(5)
C42 C43 C44 120.9(5)
C43 C44 C45 118.4(5)
C43 C44 H44 120.8
C45 C44 H44 120.8
C40 C45 C44 121.6(5)
C40 C45 H45 119.2
C44 C45 H45 119.2
O10 C46 O9 125.6(4)
O10 C46 C47 118.5(4)
O9 C46 C47 116.0(4)
C48 C47 C52 119.6(4)
C48 C47 C46 119.0(4)
C52 C47 C46 121.4(4)
C47 C48 C49 120.3(5)
C47 C48 H48 119.8
C49 C48 H48 119.8
C50 C49 C48 119.4(5)
C50 C49 H49 120.3
C48 C49 H49 120.3
O22 C50 C49 124.2(5)
O22 C50 C51 114.8(5)
C49 C50 C51 121.0(4)
C52 C51 C50 119.1(5)
C52 C51 H51 120.4
C50 C51 H51 120.4
C51 C52 C47 120.6(5)
C51 C52 H52 119.7
C47 C52 H52 119.7
O12 C53 O11 125.0(4)
O12 C53 C54 118.6(4)
O11 C53 C54 116.4(4)
C55 C54 C59 118.9(4)
C55 C54 C53 122.4(4)
C59 C54 C53 118.6(4)
C56 C55 C54 120.6(5)
C56 C55 H55 119.7
C54 C55 H55 119.7
C55 C56 C57 120.1(4)
C55 C56 H56 119.9
C57 C56 H56 119.9
O20 C57 C58 123.4(5)
O20 C57 C56 116.6(4)
C58 C57 C56 120.0(4)
C57 C58 C59 119.1(5)
C57 C58 H58 120.5
C59 C58 H58 120.5
C54 C59 C58 121.1(4)
C54 C59 H59 119.5
C58 C59 H59 119.5
O13 C60 O14 124.8(4)
O13 C60 C61 118.6(4)
O14 C60 C61 116.6(4)
C62 C61 C66 118.6(4)
C62 C61 C60 122.4(4)
C66 C61 C60 118.9(4)
C61 C62 C63 120.7(5)
C61 C62 H62 119.7
C63 C62 H62 119.7
C64 C63 C62 119.5(5)
C64 C63 H63 120.3
C62 C63 H63 120.3
C63 C64 O21 124.1(5)
C63 C64 C65 120.7(5)
O21 C64 C65 115.2(5)
C66 C65 C64 119.3(5)
C66 C65 H65 120.3
C64 C65 H65 120.3
C65 C66 C61 121.1(5)
C65 C66 H66 119.4
C61 C66 H66 119.4
O15 C67 O16 125.4(4)
O15 C67 C68 116.4(4)
O16 C67 C68 118.2(4)
C69 C68 C73 117.6(4)
C69 C68 C67 120.4(4)
C73 C68 C67 121.9(4)
C70 C69 C68 122.3(5)
C70 C69 H69 118.9
C68 C69 H69 118.9
C71 C70 C69 119.0(5)
C71 C70 H70 120.5
C69 C70 H70 120.5
O23 C71 C70 123.9(5)
O23 C71 C72 116.3(5)
C70 C71 C72 119.8(5)
C73 C72 C71 120.2(5)
C73 C72 H72 119.9
C71 C72 H72 119.9
C72 C73 C68 121.1(5)
C72 C73 H73 119.5
C68 C73 H73 119.5
C29 O17 C74 116.9(5)
C36 O18 C75 116.9(5)
C43 O19 C76 118.1(5)
C57 O20 C77 117.0(4)
C64 O21 C78 118.3(5)
C50 O22 C79 117.0(5)
C71 O23 C80 117.0(5)
O17 C74 H74A 109.5
O17 C74 H74B 109.5
H74A C74 H74B 109.5
O17 C74 H74C 109.5
H74A C74 H74C 109.5
H74B C74 H74C 109.5
O18 C75 H75A 109.5
O18 C75 H75B 109.5
H75A C75 H75B 109.5
O18 C75 H75C 109.5
H75A C75 H75C 109.5
H75B C75 H75C 109.5
O19 C76 H76A 109.5
O19 C76 H76B 109.5
H76A C76 H76B 109.5
O19 C76 H76C 109.5
H76A C76 H76C 109.5
H76B C76 H76C 109.5
O20 C77 H77A 109.5
O20 C77 H77B 109.5
H77A C77 H77B 109.5
O20 C77 H77C 109.5
H77A C77 H77C 109.5
H77B C77 H77C 109.5
O21 C78 H78A 109.5
O21 C78 H78B 109.5
H78A C78 H78B 109.5
O21 C78 H78C 109.5
H78A C78 H78C 109.5
H78B C78 H78C 109.5
O22 C79 H79A 109.5
O22 C79 H79B 109.5
H79A C79 H79B 109.5
O22 C79 H79C 109.5
H79A C79 H79C 109.5
H79B C79 H79C 109.5
O23 C80 H80A 109.5
O23 C80 H80B 109.5
H80A C80 H80B 109.5
O23 C80 H80C 109.5
H80A C80 H80C 109.5
H80B C80 H80C 109.5
O24 Mn5 O25 82.69(13)
O24 Mn5 O32 171.55(14)
O25 Mn5 O32 92.20(14)
O24 Mn5 O27 98.35(15)
O25 Mn5 O27 172.98(14)
O32 Mn5 O27 87.55(15)
O24 Mn5 O38 90.03(14)
O25 Mn5 O38 87.46(13)
O32 Mn5 O38 96.48(14)
O27 Mn5 O38 85.59(14)
O24 Mn5 O29 87.23(13)
O25 Mn5 O29 98.01(13)
O32 Mn5 O29 86.82(13)
O27 Mn5 O29 88.99(14)
O38 Mn5 O29 173.52(14)
O24 Mn5 Mn6 41.58(9)
O25 Mn5 Mn6 41.68(10)
O32 Mn5 Mn6 133.86(11)
O27 Mn5 Mn6 137.94(12)
O38 Mn5 Mn6 82.96(9)
O29 Mn5 Mn6 98.79(9)
O24 Mn6 O25 82.84(13)
O24 Mn6 O34 175.18(13)
O25 Mn6 O34 97.17(14)
O24 Mn6 O31 94.34(14)
O25 Mn6 O31 170.49(13)
O34 Mn6 O31 86.40(14)
O24 Mn6 O36 96.27(13)
O25 Mn6 O36 86.67(13)
O34 Mn6 O36 88.54(13)
O31 Mn6 O36 84.60(13)
O24 Mn6 O39 87.50(12)
O25 Mn6 O39 87.59(13)
O34 Mn6 O39 87.68(13)
O31 Mn6 O39 101.40(13)
O36 Mn6 O39 172.68(13)
O24 Mn6 Mn5 41.65(10)
O25 Mn6 Mn5 41.76(9)
O34 Mn6 Mn5 137.49(11)
O31 Mn6 Mn5 135.98(10)
O36 Mn6 Mn5 97.31(9)
O39 Mn6 Mn5 81.33(9)
O24 Mn7 O28 99.29(14)
O24 Mn7 N6 168.56(15)
O28 Mn7 N6 91.37(15)
O24 Mn7 N5 89.86(15)
O28 Mn7 N5 170.86(15)
N6 Mn7 N5 79.52(16)
O24 Mn7 O30 92.53(13)
O28 Mn7 O30 90.71(13)
N6 Mn7 O30 83.13(14)
N5 Mn7 O30 88.97(14)
O24 Mn7 O26 96.10(13)
O28 Mn7 O26 90.68(13)
N6 Mn7 O26 87.88(14)
N5 Mn7 O26 88.24(14)
O30 Mn7 O26 170.92(14)
O25 Mn8 O37 98.24(14)
O25 Mn8 N7 92.61(15)
O37 Mn8 N7 169.15(15)
O25 Mn8 N8 171.81(14)
O37 Mn8 N8 89.56(14)
N7 Mn8 N8 79.59(16)
O25 Mn8 O35 92.99(13)
O37 Mn8 O35 91.86(13)
N7 Mn8 O35 87.88(15)
N8 Mn8 O35 89.22(14)
O25 Mn8 O33 95.87(13)
O37 Mn8 O33 90.89(13)
N7 Mn8 O33 87.67(15)
N8 Mn8 O33 81.45(14)
O35 Mn8 O33 170.26(13)
Mn7 O24 Mn6 131.99(17)
Mn7 O24 Mn5 123.11(16)
Mn6 O24 Mn5 96.77(14)
Mn8 O25 Mn6 125.58(16)
Mn8 O25 Mn5 128.77(17)
Mn6 O25 Mn5 96.56(14)
C105 O26 Mn7 130.1(3)
C105 O27 Mn5 133.5(3)
C119 O28 Mn7 126.1(3)
C119 O29 Mn5 136.2(3)
C112 O30 Mn7 130.4(3)
C112 O31 Mn6 121.8(3)
C126 O32 Mn5 121.9(3)
C126 O33 Mn8 124.9(3)
C133 O34 Mn6 132.3(3)
C133 O35 Mn8 131.4(3)
C140 O36 Mn6 135.5(3)
C140 O37 Mn8 128.4(3)
C147 O38 Mn5 126.7(3)
C147 O39 Mn6 121.6(3)
C81 N5 C85 118.7(4)
C81 N5 Mn7 127.6(3)
C85 N5 Mn7 113.7(3)
C90 N6 C86 118.3(4)
C90 N6 Mn7 127.7(3)
C86 N6 Mn7 113.8(3)
C93 N7 C97 118.7(4)
C93 N7 Mn8 127.8(4)
C97 N7 Mn8 113.5(3)
C102 N8 C98 118.5(4)
C102 N8 Mn8 127.8(3)
C98 N8 Mn8 113.6(3)
N5 C81 C82 121.6(5)
N5 C81 H81 119.2
C82 C81 H81 119.2
C83 C82 C81 120.4(5)
C83 C82 H82 119.8
C81 C82 H82 119.8
C82 C83 C84 119.2(5)
C82 C83 H83 120.4
C84 C83 H83 120.4
C85 C84 C83 116.3(5)
C85 C84 C91 118.7(5)
C83 C84 C91 124.9(5)
N5 C85 C84 123.7(5)
N5 C85 C86 116.9(4)
C84 C85 C86 119.4(5)
N6 C86 C87 122.7(5)
N6 C86 C85 116.0(4)
C87 C86 C85 121.2(4)
C86 C87 C88 117.5(5)
C86 C87 C92 117.6(5)
C88 C87 C92 124.8(5)
C89 C88 C87 119.6(5)
C89 C88 H88 120.2
C87 C88 H88 120.2
C88 C89 C90 119.8(5)
C88 C89 H89 120.1
C90 C89 H89 120.1
N6 C90 C89 122.1(4)
N6 C90 H90 119.0
C89 C90 H90 119.0
C92 C91 C84 121.8(5)
C92 C91 H91 119.1
C84 C91 H91 119.1
C91 C92 C87 121.1(5)
C91 C92 H92 119.5
C87 C92 H92 119.5
N7 C93 C94 122.0(5)
N7 C93 H93 119.0
C94 C93 H93 119.0
C95 C94 C93 119.9(5)
C95 C94 H94 120.1
C93 C94 H94 120.1
C94 C95 C96 119.9(5)
C94 C95 H95 120.1
C96 C95 H95 120.1
C95 C96 C97 116.5(5)
C95 C96 C103 125.3(5)
C97 C96 C103 118.2(5)
N7 C97 C96 122.9(5)
N7 C97 C98 117.4(4)
C96 C97 C98 119.6(5)
N8 C98 C99 122.8(5)
N8 C98 C97 115.8(4)
C99 C98 C97 121.3(5)
C98 C99 C100 117.3(5)
C98 C99 C104 118.0(5)
C100 C99 C104 124.6(5)
C101 C100 C99 119.6(5)
C101 C100 H100 120.2
C99 C100 H100 120.2
C100 C101 C102 119.8(5)
C100 C101 H101 120.1
C102 C101 H101 120.1
N8 C102 C101 121.9(4)
N8 C102 H102 119.0
C101 C102 H102 119.0
C104 C103 C96 121.6(5)
C104 C103 H103 119.2
C96 C103 H103 119.2
C103 C104 C99 121.2(5)
C103 C104 H104 119.4
C99 C104 H104 119.4
O26 C105 O27 124.7(4)
O26 C105 C106 120.7(4)
O27 C105 C106 114.6(4)
C111 C106 C107 118.8(5)
C111 C106 C105 120.9(5)
C107 C106 C105 120.3(5)
C108 C107 C106 120.1(6)
C108 C107 H107 120.0
C106 C107 H107 120.0
C107 C108 C109 120.3(6)
C107 C108 H108 119.8
C109 C108 H108 119.8
O40 C109 C110 124.3(6)
O40 C109 C108 115.5(6)
C110 C109 C108 120.3(5)
C111 C110 C109 118.9(6)
C111 C110 H110 120.5
C109 C110 H110 120.5
C110 C111 C106 121.6(5)
C110 C111 H111 119.2
C106 C111 H111 119.2
O30 C112 O31 126.1(4)
O30 C112 C113 116.2(4)
O31 C112 C113 117.7(4)
C118 C113 C114 118.8(4)
C118 C113 C112 121.9(4)
C114 C113 C112 119.2(4)
C115 C114 C113 120.2(5)
C115 C114 H114 119.9
C113 C114 H114 119.9
C114 C115 C116 120.5(5)
C114 C115 H115 119.7
C116 C115 H115 119.7
O42 C116 C115 115.7(5)
O42 C116 C117 124.2(5)
C115 C116 C117 120.1(5)
C118 C117 C116 119.1(5)
C118 C117 H117 120.5
C116 C117 H117 120.5
C113 C118 C117 121.3(5)
C113 C118 H118 119.4
C117 C118 H118 119.4
O29 C119 O28 125.2(4)
O29 C119 C120 117.4(4)
O28 C119 C120 117.5(4)
C121 C120 C125 119.5(4)
C121 C120 C119 121.9(4)
C125 C120 C119 118.6(4)
C120 C121 C122 120.6(4)
C120 C121 H121 119.7
C122 C121 H121 119.7
C123 C122 C121 119.1(4)
C123 C122 H122 120.4
C121 C122 H122 120.4
O41 C123 C122 124.5(4)
O41 C123 C124 114.8(4)
C122 C123 C124 120.7(4)
C125 C124 C123 119.5(4)
C125 C124 H124 120.2
C123 C124 H124 120.2
C124 C125 C120 120.5(4)
C124 C125 H125 119.7
C120 C125 H125 119.7
O33 C126 O32 124.6(4)
O33 C126 C127 119.7(5)
O32 C126 C127 115.7(4)
C132 C127 C128 119.3(5)
C132 C127 C126 121.0(5)
C128 C127 C126 119.7(5)
C129 C128 C127 119.9(5)
C129 C128 H128 120.1
C127 C128 H128 120.1
C128 C129 C130 120.0(5)
C128 C129 H129 120.0
C130 C129 H129 120.0
O43 C130 C131 123.6(6)
O43 C130 C129 115.5(5)
C131 C130 C129 120.9(5)
C130 C131 C132 118.6(5)
C130 C131 H131 120.7
C132 C131 H131 120.7
C127 C132 C131 121.3(5)
C127 C132 H132 119.3
C131 C132 H132 119.3
O35 C133 O34 124.9(4)
O35 C133 C134 119.4(4)
O34 C133 C134 115.7(4)
C139 C134 C135 118.5(4)
C139 C134 C133 121.0(4)
C135 C134 C133 120.3(4)
C134 C135 C136 121.4(4)
C134 C135 H135 119.3
C136 C135 H135 119.3
C137 C136 C135 118.8(5)
C137 C136 H136 120.6
C135 C136 H136 120.6
O44 C137 C136 123.5(5)
O44 C137 C138 116.1(5)
C136 C137 C138 120.3(5)
C137 C138 C139 120.2(5)
C137 C138 H138 119.9
C139 C138 H138 119.9
C138 C139 C134 120.7(5)
C138 C139 H139 119.7
C134 C139 H139 119.7
O36 C140 O37 125.0(4)
O36 C140 C141 119.2(4)
O37 C140 C141 115.8(4)
C146 C141 C142 119.2(4)
C146 C141 C140 121.9(4)
C142 C141 C140 118.9(4)
C143 C142 C141 120.3(4)
C143 C142 H142 119.8
C141 C142 H142 119.8
C142 C143 C144 119.7(4)
C142 C143 H143 120.1
C144 C143 H143 120.1
O45 C144 C145 123.8(4)
O45 C144 C143 115.6(4)
C145 C144 C143 120.6(4)
C144 C145 C146 119.2(4)
C144 C145 H145 120.4
C146 C145 H145 120.4
C145 C146 C141 121.0(4)
C145 C146 H146 119.5
C141 C146 H146 119.5
O39 C147 O38 124.9(4)
O39 C147 C148 120.1(4)
O38 C147 C148 115.0(4)
C149 C148 C153 119.4(4)
C149 C148 C147 122.1(4)
C153 C148 C147 118.5(4)
C148 C149 C150 120.2(4)
C148 C149 H149 119.9
C150 C149 H149 119.9
C149 C150 C151 119.6(4)
C149 C150 H150 120.2
C151 C150 H150 120.2
O46 C151 C152 123.8(4)
O46 C151 C150 115.7(4)
C152 C151 C150 120.5(4)
C153 C152 C151 118.8(4)
C153 C152 H152 120.6
C151 C152 H152 120.6
C152 C153 C148 121.4(4)
C152 C153 H153 119.3
C148 C153 H153 119.3
C109 O40 C154 117.9(6)
C123 O41 C155 117.3(4)
C116 O42 C156 118.1(5)
C130 O43 C157 116.3(5)
C137 O44 C158 117.8(5)
C144 O45 C159 116.7(4)
C151 O46 C160 116.6(4)
O40 C154 H15A 109.5
O40 C154 H15B 109.5
H15A C154 H15B 109.5
O40 C154 H15C 109.5
H15A C154 H15C 109.5
H15B C154 H15C 109.5
O41 C155 H15D 109.5
O41 C155 H15E 109.5
H15D C155 H15E 109.5
O41 C155 H15F 109.5
H15D C155 H15F 109.5
H15E C155 H15F 109.5
O42 C156 H15G 109.5
O42 C156 H15H 109.5
H15G C156 H15H 109.5
O42 C156 H15I 109.5
H15G C156 H15I 109.5
H15H C156 H15I 109.5
O43 C157 H15J 109.5
O43 C157 H15K 109.5
H15J C157 H15K 109.5
O43 C157 H15L 109.5
H15J C157 H15L 109.5
H15K C157 H15L 109.5
O44 C158 H15M 109.5
O44 C158 H15N 109.5
H15M C158 H15N 109.5
O44 C158 H15O 109.5
H15M C158 H15O 109.5
H15N C158 H15O 109.5
O45 C159 H15P 109.5
O45 C159 H15Q 109.5
H15P C159 H15Q 109.5
O45 C159 H15R 109.5
H15P C159 H15R 109.5
H15Q C159 H15R 109.5
O46 C160 H16A 109.5
O46 C160 H16B 109.5
H16A C160 H16B 109.5
O46 C160 H16C 109.5
H16A C160 H16C 109.5
H16B C160 H16C 109.5

loop_
_geom_bond_atom_site_label_1
_geom_bond_atom_site_label_2
_geom_bond_distance
C1W C2W 1.424(13)
C1W H1WA 0.9600
C1W H1WB 0.9600
C1W H1WC 0.9600
C2W N1W 1.143(12)
C3W C4W 1.458(11)
C3W H3WA 0.9600
C3W H3WB 0.9600
C3W H3WC 0.9600
C4W N2W 1.135(11)
C5W C6W 1.423(15)
C5W H5WA 0.9600
C5W H5WB 0.9600
C5W H5WC 0.9600
C6W N3W 1.161(15)
C7W C8W 1.44(3)
C7W H7W1 0.9600
C7W H7W2 0.9600
C7W H7W3 0.9600
C8W O2W 1.35(3)
C8W H8W1 0.9700
C8W H8W2 0.9700
O2W H2W 0.952(15)
C9W C10W 1.460(13)
C9W H9W1 0.9600
C9W H9W2 0.9600
C9W H9W3 0.9600
C10W O3W 1.478(11)
C10W H10A 0.9700
C10W H10B 0.9700
O3W H3W 0.9500(15)
Cl1 O50 1.407(6)
Cl1 O48 1.424(6)
Cl1 O49 1.436(6)
Cl1 O47 1.471(8)
Cl2 O53 1.409(6)
Cl2 O54 1.411(8)
Cl2 O51 1.428(6)
Cl2 O52 1.441(7)
Mn1 O1 1.834(3)
Mn1 O5 1.940(3)
Mn1 N2 2.061(4)
Mn1 N1 2.079(4)
Mn1 O7 2.123(3)
Mn1 O3 2.143(3)
Mn2 O2 1.908(3)
Mn2 O1 1.910(3)
Mn2 O4 1.961(3)
Mn2 O9 1.962(3)
Mn2 O15 2.148(3)
Mn2 O6 2.171(3)
Mn2 Mn3 2.8597(9)
Mn3 O2 1.897(3)
Mn3 O1 1.898(3)
Mn3 O11 1.945(3)
Mn3 O8 1.966(3)
Mn3 O16 2.201(3)
Mn3 O13 2.213(3)
Mn4 O2 1.833(3)
Mn4 O14 1.942(3)
Mn4 N4 2.050(4)
Mn4 N3 2.092(4)
Mn4 O10 2.144(3)
Mn4 O12 2.153(3)
O3 C25 1.250(6)
O4 C25 1.282(6)
O5 C32 1.292(5)
O6 C32 1.247(5)
O7 C39 1.240(6)
O8 C39 1.293(6)
O9 C46 1.291(6)
O10 C46 1.242(6)
O11 C53 1.283(6)
O12 C53 1.247(5)
O13 C60 1.238(5)
O14 C60 1.289(6)
O15 C67 1.266(5)
O16 C67 1.272(5)
N1 C1 1.323(6)
N1 C5 1.360(6)
N2 C10 1.322(7)
N2 C6 1.362(7)
N3 C13 1.321(6)
N3 C17 1.368(6)
N4 C22 1.332(6)
N4 C18 1.361(6)
C1 C2 1.408(7)
C1 H1 0.9300
C2 C3 1.368(9)
C2 H2 0.9300
C3 C4 1.419(9)
C3 H3 0.9300
C4 C5 1.402(7)
C4 C11 1.435(9)
C5 C6 1.424(8)
C6 C7 1.407(7)
C7 C8 1.383(10)
C7 C12 1.449(10)
C8 C9 1.367(11)
C8 H8 0.9300
C9 C10 1.407(8)
C9 H9 0.9300
C10 H10 0.9300
C11 C12 1.361(11)
C11 H11 0.9300
C12 H12 0.9300
C13 C14 1.404(7)
C13 H13 0.9300
C14 C15 1.380(8)
C14 H14 0.9300
C15 C16 1.407(8)
C15 H15 0.9300
C16 C17 1.394(7)
C16 C23 1.427(8)
C17 C18 1.435(7)
C18 C19 1.390(7)
C19 C20 1.414(8)
C19 C24 1.445(8)
C20 C21 1.382(8)
C20 H20 0.9300
C21 C22 1.389(7)
C21 H21 0.9300
C22 H22 0.9300
C23 C24 1.358(9)
C23 H23 0.9300
C24 H24 0.9300
C25 C26 1.494(6)
C26 C31 1.381(7)
C26 C27 1.393(7)
C27 C28 1.389(7)
C27 H27 0.9300
C28 C29 1.384(8)
C28 H28 0.9300
C29 O17 1.372(6)
C29 C30 1.380(8)
C30 C31 1.389(7)
C30 H30 0.9300
C31 H31 0.9300
C32 C33 1.485(6)
C33 C34 1.392(7)
C33 C38 1.392(7)
C34 C35 1.390(7)
C34 H34 0.9300
C35 C36 1.372(8)
C35 H35 0.9300
C36 O18 1.362(6)
C36 C37 1.413(8)
C37 C38 1.385(7)
C37 H37 0.9300
C38 H38 0.9300
C39 C40 1.491(6)
C40 C45 1.386(7)
C40 C41 1.401(7)
C41 C42 1.383(7)
C41 H41 0.9300
C42 C43 1.387(8)
C42 H42 0.9300
C43 O19 1.361(6)
C43 C44 1.389(8)
C44 C45 1.400(7)
C44 H44 0.9300
C45 H45 0.9300
C46 C47 1.498(6)
C47 C48 1.394(7)
C47 C52 1.401(7)
C48 C49 1.402(7)
C48 H48 0.9300
C49 C50 1.373(8)
C49 H49 0.9300
C50 O22 1.366(6)
C50 C51 1.416(8)
C51 C52 1.377(7)
C51 H51 0.9300
C52 H52 0.9300
C53 C54 1.491(6)
C54 C55 1.389(6)
C54 C59 1.389(6)
C55 C56 1.380(7)
C55 H55 0.9300
C56 C57 1.394(7)
C56 H56 0.9300
C57 O20 1.361(6)
C57 C58 1.388(7)
C58 C59 1.396(6)
C58 H58 0.9300
C59 H59 0.9300
C60 C61 1.493(6)
C61 C62 1.388(7)
C61 C66 1.396(7)
C62 C63 1.393(7)
C62 H62 0.9300
C63 C64 1.381(8)
C63 H63 0.9300
C64 O21 1.381(6)
C64 C65 1.389(8)
C65 C66 1.378(7)
C65 H65 0.9300
C66 H66 0.9300
C67 C68 1.496(6)
C68 C69 1.391(7)
C68 C73 1.396(7)
C69 C70 1.384(7)
C69 H69 0.9300
C70 C71 1.383(8)
C70 H70 0.9300
C71 O23 1.363(6)
C71 C72 1.401(8)
C72 C73 1.371(7)
C72 H72 0.9300
C73 H73 0.9300
O17 C74 1.423(9)
O18 C75 1.437(8)
O19 C76 1.401(7)
O20 C77 1.426(6)
O21 C78 1.408(9)
O22 C79 1.427(7)
O23 C80 1.441(9)
C74 H74A 0.9600
C74 H74B 0.9600
C74 H74C 0.9600
C75 H75A 0.9600
C75 H75B 0.9600
C75 H75C 0.9600
C76 H76A 0.9600
C76 H76B 0.9600
C76 H76C 0.9600
C77 H77A 0.9600
C77 H77B 0.9600
C77 H77C 0.9600
C78 H78A 0.9600
C78 H78B 0.9600
C78 H78C 0.9600
C79 H79A 0.9600
C79 H79B 0.9600
C79 H79C 0.9600
C80 H80A 0.9600
C80 H80B 0.9600
C80 H80C 0.9600
Mn5 O24 1.900(3)
Mn5 O25 1.904(3)
Mn5 O32 1.927(3)
Mn5 O27 1.944(3)
Mn5 O38 2.110(3)
Mn5 O29 2.174(3)
Mn5 Mn6 2.8394(10)
Mn6 O24 1.898(3)
Mn6 O25 1.901(3)
Mn6 O34 1.932(3)
Mn6 O31 1.968(3)
Mn6 O36 2.204(3)
Mn6 O39 2.246(3)
Mn7 O24 1.834(3)
Mn7 O28 1.938(3)
Mn7 N6 2.064(4)
Mn7 N5 2.083(4)
Mn7 O30 2.141(3)
Mn7 O26 2.193(3)
Mn8 O25 1.846(3)
Mn8 O37 1.912(3)
Mn8 N7 2.070(4)
Mn8 N8 2.076(4)
Mn8 O35 2.179(3)
Mn8 O33 2.181(3)
O26 C105 1.251(6)
O27 C105 1.280(6)
O28 C119 1.290(5)
O29 C119 1.239(5)
O30 C112 1.248(6)
O31 C112 1.279(6)
O32 C126 1.287(6)
O33 C126 1.247(6)
O34 C133 1.278(6)
O35 C133 1.250(6)
O36 C140 1.242(6)
O37 C140 1.299(6)
O38 C147 1.269(6)
O39 C147 1.265(6)
N5 C81 1.321(6)
N5 C85 1.352(6)
N6 C90 1.330(6)
N6 C86 1.378(6)
N7 C93 1.325(7)
N7 C97 1.362(7)
N8 C102 1.324(6)
N8 C98 1.374(6)
C81 C82 1.406(7)
C81 H81 0.9300
C82 C83 1.363(9)
C82 H82 0.9300
C83 C84 1.419(8)
C83 H83 0.9300
C84 C85 1.405(6)
C84 C91 1.426(8)
C85 C86 1.436(7)
C86 C87 1.397(7)
C87 C88 1.409(8)
C87 C92 1.447(8)
C88 C89 1.370(8)
C88 H88 0.9300
C89 C90 1.406(7)
C89 H89 0.9300
C90 H90 0.9300
C91 C92 1.352(9)
C91 H91 0.9300
C92 H92 0.9300
C93 C94 1.399(8)
C93 H93 0.9300
C94 C95 1.368(9)
C94 H94 0.9300
C95 C96 1.407(8)
C95 H95 0.9300
C96 C97 1.412(7)
C96 C103 1.436(8)
C97 C98 1.427(7)
C98 C99 1.392(7)
C99 C100 1.409(8)
C99 C104 1.441(8)
C100 C101 1.366(8)
C100 H100 0.9300
C101 C102 1.406(7)
C101 H101 0.9300
C102 H102 0.9300
C103 C104 1.350(9)
C103 H103 0.9300
C104 H104 0.9300
C105 C106 1.490(6)
C106 C111 1.389(8)
C106 C107 1.393(8)
C107 C108 1.385(8)
C107 H107 0.9300
C108 C109 1.389(9)
C108 H108 0.9300
C109 O40 1.369(7)
C109 C110 1.386(9)
C110 C111 1.385(7)
C110 H110 0.9300
C111 H111 0.9300
C112 C113 1.504(6)
C113 C118 1.387(7)
C113 C114 1.397(7)
C114 C115 1.381(7)
C114 H114 0.9300
C115 C116 1.383(8)
C115 H115 0.9300
C116 O42 1.353(6)
C116 C117 1.393(8)
C117 C118 1.391(7)
C117 H117 0.9300
C118 H118 0.9300
C119 C120 1.490(6)
C120 C121 1.385(6)
C120 C125 1.395(6)
C121 C122 1.402(6)
C121 H121 0.9300
C122 C123 1.380(7)
C122 H122 0.9300
C123 O41 1.365(5)
C123 C124 1.401(7)
C124 C125 1.381(6)
C124 H124 0.9300
C125 H125 0.9300
C126 C127 1.484(6)
C127 C132 1.388(7)
C127 C128 1.400(7)
C128 C129 1.389(8)
C128 H128 0.9300
C129 C130 1.393(9)
C129 H129 0.9300
C130 O43 1.366(6)
C130 C131 1.387(8)
C131 C132 1.395(7)
C131 H131 0.9300
C132 H132 0.9300
C133 C134 1.486(6)
C134 C139 1.384(7)
C134 C135 1.391(7)
C135 C136 1.395(7)
C135 H135 0.9300
C136 C137 1.383(7)
C136 H136 0.9300
C137 O44 1.365(6)
C137 C138 1.383(8)
C138 C139 1.384(7)
C138 H138 0.9300
C139 H139 0.9300
C140 C141 1.484(6)
C141 C146 1.391(6)
C141 C142 1.399(6)
C142 C143 1.381(7)
C142 H142 0.9300
C143 C144 1.396(7)
C143 H143 0.9300
C144 O45 1.368(6)
C144 C145 1.385(7)
C145 C146 1.389(6)
C145 H145 0.9300
C146 H146 0.9300
C147 C148 1.496(6)
C148 C149 1.388(6)
C148 C153 1.391(7)
C149 C150 1.390(6)
C149 H149 0.9300
C150 C151 1.404(7)
C150 H150 0.9300
C151 O46 1.357(6)
C151 C152 1.388(7)
C152 C153 1.387(6)
C152 H152 0.9300
C153 H153 0.9300
O40 C154 1.419(10)
O41 C155 1.431(6)
O42 C156 1.419(9)
O43 C157 1.427(9)
O44 C158 1.433(8)
O45 C159 1.418(7)
O46 C160 1.440(7)
C154 H15A 0.9600
C154 H15B 0.9600
C154 H15C 0.9600
C155 H15D 0.9600
C155 H15E 0.9600
C155 H15F 0.9600
C156 H15G 0.9600
C156 H15H 0.9600
C156 H15I 0.9600
C157 H15J 0.9600
C157 H15K 0.9600
C157 H15L 0.9600
C158 H15M 0.9600
C158 H15N 0.9600
C158 H15O 0.9600
C159 H15P 0.9600
C159 H15Q 0.9600
C159 H15R 0.9600
C160 H16A 0.9600
C160 H16B 0.9600
C160 H16C 0.9600
